data_7128954
loop_
_publ_author_name
'Li, Ru-Jin'
'Marcus, Adam'
'Fadaei-Tirani, Farzaneh'
'Severin, Kay'

_publ_section_title
;
 Orientational self-sorting: formation of structurally defined
 Pd<sub>4</sub>L<sub>8</sub> and Pd<sub>6</sub>L<sub>12</sub> cages from
 low-symmetry dipyridyl ligands.
;
_journal_issue 78
_journal_name_full 'Chemical communications (Cambridge, England)'
_journal_page_first 10023
_journal_page_last 10026
_journal_paper_doi 10.1039/d1cc03828a
_journal_volume 57
_journal_year 2021
_chemical_formula_moiety 'C168 H118 N24 Pd6 S12, 8(C24 H20 B), 4[BPh4]'
_chemical_formula_sum 'C360 H278 B8 N24 Pd6 S12'
_chemical_formula_weight 6049.65
_space_group_crystal_system triclinic
_space_group_IT_number 2
_space_group_name_Hall '-P 1'
_space_group_name_H-M_alt 'P -1'
_atom_sites_solution_hydrogens geom
_atom_sites_solution_primary dual
_atom_sites_solution_secondary difmap
_audit_creation_date 2021-06-25
_audit_creation_method
;
Olex2 1.3
(compiled 2020.11.12 svn.r5f609507 for OlexSys, GUI svn.r6272)
;
_audit_update_record
;
2021-06-25 deposited with the CCDC.	2021-09-03 downloaded from the CCDC.
;
_cell_angle_alpha 65.278(5)
_cell_angle_beta 69.004(4)
_cell_angle_gamma 67.104(4)
_cell_formula_units_Z 1
_cell_length_a 22.4855(10)
_cell_length_b 22.5246(9)
_cell_length_c 25.9711(13)
_cell_measurement_reflns_used 15402
_cell_measurement_temperature 140.00(10)
_cell_measurement_theta_max 50.8740
_cell_measurement_theta_min 3.5690
_cell_volume 10701.9(10)
_computing_cell_refinement 'CrysAlisPro 1.171.41.99a (Rigaku OD, 2021)'
_computing_data_collection 'CrysAlisPro 1.171.41.99a (Rigaku OD, 2021)'
_computing_data_reduction 'CrysAlisPro 1.171.41.99a (Rigaku OD, 2021)'
_computing_molecular_graphics 'Olex2 1.3 (Dolomanov et al., 2009)'
_computing_publication_material 'Olex2 1.3 (Dolomanov et al., 2009)'
_computing_structure_refinement 'ShelXL 2018/3 (Sheldrick, 2015)'
_computing_structure_solution 'ShelXT 2018/2 (Sheldrick, 2015)'
_diffrn_ambient_environment N~2~
_diffrn_ambient_temperature 140.00(10)
_diffrn_detector 'CCD plate'
_diffrn_detector_area_resol_mean 5.2817
_diffrn_detector_type AtlasS2
_diffrn_measured_fraction_theta_full 0.963
_diffrn_measured_fraction_theta_max 0.963
_diffrn_measurement_details
;
List of Runs (angles in degrees, time in seconds):

  # Type    Start    End  Width  t~exp~   \w     \q     \k     \f   Frames
#--------------------------------------------------------------------------
  1  \w      1.00  58.00   1.00    7.00    --    0.00  63.00 -76.00   57
  2  \w    -10.00  26.00   1.00    7.00    --    0.00 -63.00 146.00   36
  3  \w    -71.00 -18.00   1.00    7.00    --    0.00 -63.00 146.00   53
  4  \w     86.00 132.00   1.00   28.00    --   61.04  63.00 -76.00   46
  5  \w     30.00  89.00   1.00   28.00    --   61.04 -63.00 146.00   59
  6  \w     -1.00  26.00   1.00   28.00    --   61.04 -63.00 146.00   27
  7  \w    -87.00 -56.00   1.00    7.00    --    0.00 178.00-120.00   31
  8  \w    -58.00 -33.00   1.00   28.00    --  -55.50  63.00 -76.00   25
  9  \w   -101.00 -76.00   1.00   28.00    --  -55.50 -63.00 146.00   25
 10  \w    -10.00  56.00   1.00   28.00    --   61.04 -57.00   0.00   66
 11  \w     53.00  80.00   1.00   28.00    --   61.04 -77.00  90.00   27
 12  \w     -5.00  57.00   1.00   28.00    --   61.04 -19.00 120.00   62
 13  \w     -9.00  36.00   1.00   28.00    --   61.04 -77.00  90.00   45
 14  \w    -11.00  17.00   1.00   28.00    --   61.04 -19.00   0.00   28
 15  \w     61.00 101.00   1.00   28.00    --   61.04 -19.00   0.00   40
 16  \w     61.00 102.00   1.00   28.00    --   61.04-125.00 -60.00   41
 17  \w     45.00 126.00   1.00   28.00    --   61.04  38.00 -90.00   81
 18  \w     95.00 132.00   1.00   28.00    --   61.04  57.00 -60.00   37
 19  \w     18.00 101.00   1.00   28.00    --   61.04 -99.00  90.00   83
 20  \w     20.00  93.00   1.00   28.00    --   61.04 -77.00 120.00   73
 21  \w     35.00  83.00   1.00   28.00    --   61.04  57.00 -60.00   48
 22  \w      7.00  91.00   1.00   28.00    --   61.04 -99.00   0.00   84
 23  \w     41.00  66.00   1.00   28.00    --   61.04-125.00 -30.00   25
 24  \w     45.00  70.00   1.00   28.00    --   61.04  57.00  30.00   25
 25  \w    104.00 133.00   1.00   28.00    --   61.04  57.00  30.00   29
 26  \w     31.00  85.00   1.00   28.00    --   61.04-125.00   0.00   54
;
_diffrn_measurement_device 'four-circle diffractometer'
_diffrn_measurement_device_type 'SuperNova, Dual, Cu at home/near, AtlasS2'
_diffrn_measurement_method '\w scans'
_diffrn_orient_matrix_type 'CrysAlisPro convention (1999,Acta A55,543-557)'
_diffrn_orient_matrix_UB_11 0.0175506000
_diffrn_orient_matrix_UB_12 0.0633675000
_diffrn_orient_matrix_UB_13 -0.0490627000
_diffrn_orient_matrix_UB_21 0.0623415000
_diffrn_orient_matrix_UB_22 -0.0462633000
_diffrn_orient_matrix_UB_23 -0.0287724000
_diffrn_orient_matrix_UB_31 -0.0407009000
_diffrn_orient_matrix_UB_32 -0.0019326000
_diffrn_orient_matrix_UB_33 -0.0357215000
_diffrn_radiation_monochromator mirror
_diffrn_radiation_probe x-ray
_diffrn_radiation_type 'Cu K\a'
_diffrn_radiation_wavelength 1.54184
_diffrn_reflns_av_R_equivalents 0.1222
_diffrn_reflns_av_unetI/netI 0.1467
_diffrn_reflns_Laue_measured_fraction_full 0.963
_diffrn_reflns_Laue_measured_fraction_max 0.963
_diffrn_reflns_limit_h_max 22
_diffrn_reflns_limit_h_min -22
_diffrn_reflns_limit_k_max 21
_diffrn_reflns_limit_k_min -22
_diffrn_reflns_limit_l_max 23
_diffrn_reflns_limit_l_min -25
_diffrn_reflns_number 57926
_diffrn_reflns_point_group_measured_fraction_full 0.963
_diffrn_reflns_point_group_measured_fraction_max 0.963
_diffrn_reflns_theta_full 50.721
_diffrn_reflns_theta_max 50.721
_diffrn_reflns_theta_min 3.241
_diffrn_source 'micro-focus sealed X-ray tube'
_diffrn_source_type 'SuperNova (Cu) X-ray Source'
_exptl_absorpt_coefficient_mu 2.877
_exptl_absorpt_correction_T_max 1.000
_exptl_absorpt_correction_T_min 0.531
_exptl_absorpt_correction_type gaussian
_exptl_absorpt_process_details
;
CrysAlisPro 1.171.41.99a (Rigaku Oxford Diffraction, 2021)
Numerical absorption correction based on Gaussian integration over
a multifaceted crystal model.
Empirical absorption correction using spherical harmonics
as implemented in SCALE3 ABSPACK scaling algorithm
;
_exptl_crystal_colour 'clear light yellow'
_exptl_crystal_density_diffrn 0.939
_exptl_crystal_description plate
_exptl_crystal_F_000 3114
_exptl_crystal_size_max 0.24
_exptl_crystal_size_mid 0.17
_exptl_crystal_size_min 0.05
_refine_diff_density_max 3.003
_refine_diff_density_min -2.081
_refine_diff_density_rms 0.270
_refine_ls_extinction_method none
_refine_ls_goodness_of_fit_ref 1.899
_refine_ls_hydrogen_treatment constr
_refine_ls_matrix_type full
_refine_ls_number_parameters 1516
_refine_ls_number_reflns 21834
_refine_ls_number_restraints 2993
_refine_ls_restrained_S_all 1.785
_refine_ls_R_factor_all 0.2797
_refine_ls_R_factor_gt 0.2192
_refine_ls_shift/su_max 0.000
_refine_ls_shift/su_mean 0.000
_refine_ls_structure_factor_coef Fsqd
_refine_ls_weighting_details 'w=1/[\s^2^(Fo^2^)+(0.2000P)^2^] where P=(Fo^2^+2Fc^2^)/3'
_refine_ls_weighting_scheme calc
_refine_ls_wR_factor_gt 0.5045
_refine_ls_wR_factor_ref 0.5476
_reflns_Friedel_coverage 0.000
_reflns_number_gt 13360
_reflns_number_total 21834
_reflns_threshold_expression 'I > 2\s(I)'
_cod_data_source_file d1cc03828a2.cif
_cod_data_source_block rj-19
_cod_depositor_comments
;
The following automatic conversions were performed:

data item '_exptl_absorpt_correction_type' value 'Gaussian' was
changed to 'gaussian' in accordance with the
/home/data/users/saulius/crontab/automatic-downloads/rss-feeds/RSC/lib/dictionaries/cif_core.dic
dictionary named 'cif_core.dic' version 2.4.2 last updated on
2011-04-26.

Automatic conversion script
Id: cif_fix_values 7556 2019-12-06 15:28:31Z antanas 

 Adding full bibliography for 7128954--7128955.cif.
;
_cod_original_cell_volume 10702.0(10)
_cod_database_code 7128954
_shelx_shelxl_version_number 2018/3
_audit_contact_author 'Farzaneh Fadaei Tirani'
_chemical_oxdiff_formula 'C456 H360 B12 N24 Pd6 S12'
_shelx_space_group_comment
;
The symmetry employed for this shelxl refinement is uniquely defined
by the following loop, which should always be used as a source of
symmetry information in preference to the above space-group names.
They are only intended as comments.
;
_shelx_estimated_absorpt_t_max 0.870
_shelx_estimated_absorpt_t_min 0.545
_reflns_odcompleteness_completeness 96.94
_reflns_odcompleteness_iscentric 1
_reflns_odcompleteness_theta 50.38
_olex2_refinement_description
;
1. Fixed Uiso
 At 1.2 times of:
  All C(H) groups
2. Restrained distances
 C36-C37
 1.5 with sigma of 0.01
 C145-B3 = C139-B3 = C133-B3 = C151-B3 = C169-B4 = C175-B4 = C157-B4 = C163-B4
 = C109-B2 = C127-B2 = C121-B2 = C115-B2 = C85-B1 = C91-B1 = C97-B1 = C103-B1
 1.65 with sigma of 0.01
 C48-C46
 1.5 with sigma of 0.02
3. Uiso/Uaniso restraints and constraints
N11: within 2A with sigma of 0.001 and sigma for terminal atoms of 0.002 within
2A
All non-hydrogen atoms have similar U: within 2A with sigma of 0.005 and sigma
for terminal atoms of 0.01 within 2A
Uanis(N9) = Uanis(N8)
4. Rigid body (RIGU) restrains
 All non-hydrogen atoms
 with sigma for 1-2 distances of 0.004 and sigma for 1-3 distances of 0.004
5.a Aromatic/amide H refined with riding coordinates:
 C1(H1), C2(H2), C4(H4), C5(H5), C29(H29), C30(H30), C32(H32), C33(H33),
 C47(H47), C45(H45), C44(H44), C43(H43), C27(H27), C28(H28), C25(H25), C26(H26),
  C52(H52), C55(H55), C56(H56), C66(H66), C68(H68), C69(H69), C70(H70),
 C62(H62), C65(H65), C64(H64), C63(H63), C39(H39), C42(H42), C41(H41), C40(H40),
  C75(H75), C76(H76), C78(H78), C79(H79), C84(H84), C83(H83), C81(H81),
 C80(H80), C12(H12), C13(H13), C14(H14), C11(H11), C7(H7), C8(H8), C15(H15),
 C17(H17), C18(H18), C19(H19), C21(H21), C22(H22), C35(H35), C36(H36), C49(H49),
  C50(H50), C58(H58), C59(H59), C72(H72), C73(H73), C90(H90), C89(H89),
 C88(H88), C87(H87), C86(H86), C96(H96), C95(H95), C94(H94), C93(H93), C92(H92),
  C102(H102), C101(H101), C100(H100), C99(H99), C98(H98), C108(H108),
 C107(H107), C106(H106), C105(H105), C104(H104), C110(H110), C111(H111),
 C112(H112), C113(H113), C114(H114), C116(H116), C117(H117), C118(H118),
 C119(H119), C120(H120), C122(H122), C123(H123), C124(H124), C125(H125),
 C126(H126), C128(H128), C129(H129), C130(H130), C131(H131), C132(H132),
 C134(H134), C135(H135), C136(H136), C137(H137), C138(H138), C140(H140),
 C141(H141), C142(H142), C143(H143), C144(H144), C150(H150), C149(H149),
 C148(H148), C147(H147), C146(H146), C152(H152), C153(H153), C154(H154),
 C155(H155), C156(H156), C158(H158), C159(H159), C160(H160), C161(H161),
 C162(H162), C168(H168), C167(H167), C166(H166), C165(H165), C164(H164),
 C170(H170), C171(H171), C172(H172), C173(H173), C174(H174), C176(H176),
 C177(H177), C178(H178), C179(H179), C180(H180)
5.b Fitted hexagon refined as free rotating group:
 N1(C1,C2,C3,C4,C5), N3(C29,C30,C31,C32,C33), N4(C47,C46,C45,C44,C43), N5(C27,
 C28,C24,C25,C26), N6(C52,C53,C54,C55,C56), N7(C66,C67,C68,C69,C70), N8(C62,C61,
 C65,C64,C63), N9(C39,C38,C42,C41,C40), N10(C75,C76,C77,C78,C79), N11(C84,C83,
 C82,C81,C80), N12(C12,C13,C14,C10,C11), C85(C90,C89,C88,C87,C86), C91(C96,C95,
 C94,C93,C92), C97(C102,C101,C100,C99,C98), C103(C108,C107,C106,C105,C104),
 C109(C110,C111,C112,C113,C114), C115(C116,C117,C118,C119,C120), C121(C122,C123,
 C124,C125,C126), C127(C128,C129,C130,C131,C132), C133(C134,C135,C136,C137,
 C138), C139(C140,C141,C142,C143,C144), C145(C150,C149,C148,C147,C146),
 C151(C152,C153,C154,C155,C156), C157(C158,C159,C160,C161,C162), C163(C168,C167,
 C166,C165,C164), C169(C170,C171,C172,C173,C174), C175(C176,C177,C178,C179,C180)
;
_smtbx_masks_void_probe_radius 1.2
_smtbx_masks_void_truncation_radius 1.2
_olex2_date_sample_data_collection 2021-03-08
_olex2_submission_special_instructions 'No special instructions were received'
_oxdiff_exptl_absorpt_empirical_details
;
Empirical correction (ABSPACK) includes:
- Absorption correction using spherical harmonics
- Frame scaling
- Detector area scaling
- B-factor correction
;
_oxdiff_exptl_absorpt_empirical_full_max 1.754
_oxdiff_exptl_absorpt_empirical_full_min 0.663

loop_
_space_group_symop_operation_xyz
'x, y, z'
'-x, -y, -z'

loop_
_atom_site_label
_atom_site_type_symbol
_atom_site_fract_x
_atom_site_fract_y
_atom_site_fract_z
_atom_site_U_iso_or_equiv
_atom_site_adp_type
_atom_site_occupancy
_atom_site_site_symmetry_order
_atom_site_calc_flag
_atom_site_refinement_flags_posn
_atom_site_refinement_flags_adp
_atom_site_refinement_flags_occupancy
_atom_site_disorder_assembly
_atom_site_disorder_group
Pd1 Pd 0.65716(10) 0.42729(10) 0.29182(9) 0.0474(6) Uani 1 1 d . . . . .
Pd2 Pd 0.81128(10) 0.14449(9) -0.07228(9) 0.0489(7) Uani 1 1 d . . . . .
Pd3 Pd 0.76232(10) 0.75620(9) -0.24178(8) 0.0411(6) Uani 1 1 d . . . . .
S1 S 0.3520(3) 0.6967(4) 0.2313(3) 0.0524(17) Uani 1 1 d . U . . .
S2 S 0.7795(4) 0.2335(4) 0.1778(4) 0.0613(19) Uani 1 1 d . U . . .
S3 S 0.7868(4) 0.6251(3) -0.0071(3) 0.0546(18) Uani 1 1 d . U . . .
S4 S 0.4568(3) 0.3056(3) 0.3533(3) 0.0474(16) Uani 1 1 d . U . . .
S5 S 0.8657(3) 0.4790(3) -0.2247(4) 0.0569(18) Uani 1 1 d . U . . .
S6 S 0.5616(4) 0.1004(3) 0.0712(3) 0.0540(18) Uani 1 1 d . U . . .
N1 N 0.5789(6) 0.5100(6) 0.2806(7) 0.050(3) Uani 1 1 d G U . . .
C1 C 0.5809(6) 0.5678(7) 0.2865(8) 0.048(3) Uani 1 1 d G U . . .
H1 H 0.619377 0.567840 0.293702 0.058 Uiso 1 1 calc R U . . .
C2 C 0.5266(8) 0.6254(6) 0.2817(8) 0.049(3) Uani 1 1 d G U . . .
H2 H 0.527947 0.664854 0.285668 0.059 Uiso 1 1 calc R U . . .
C3 C 0.4703(7) 0.6253(7) 0.2711(8) 0.051(3) Uani 1 1 d G U . . .
C4 C 0.4683(7) 0.5675(8) 0.2652(8) 0.051(3) Uani 1 1 d G U . . .
H4 H 0.429797 0.567437 0.257988 0.061 Uiso 1 1 calc R U . . .
C5 C 0.5226(8) 0.5099(7) 0.2700(8) 0.051(3) Uani 1 1 d G U . . .
H5 H 0.521227 0.470423 0.266022 0.061 Uiso 1 1 calc R U . . .
N2 N 0.7366(11) 0.3416(11) 0.3015(10) 0.052(3) Uani 1 1 d . U . . .
N3 N 0.7107(7) 0.4736(7) 0.2133(5) 0.055(4) Uani 1 1 d G U . . .
C29 C 0.7685(8) 0.4855(8) 0.2096(6) 0.054(4) Uani 1 1 d G U . . .
H29 H 0.784462 0.469894 0.243623 0.065 Uiso 1 1 calc R U . . .
C30 C 0.8029(7) 0.5202(9) 0.1561(7) 0.054(3) Uani 1 1 d G U . . .
H30 H 0.842440 0.528372 0.153619 0.065 Uiso 1 1 calc R U . . .
C31 C 0.7795(8) 0.5430(8) 0.1064(6) 0.053(3) Uani 1 1 d G U . . .
C32 C 0.7217(8) 0.5311(9) 0.1101(6) 0.054(3) Uani 1 1 d G U . . .
H32 H 0.705743 0.546727 0.076063 0.065 Uiso 1 1 calc R U . . .
C33 C 0.6873(7) 0.4964(8) 0.1635(7) 0.052(4) Uani 1 1 d G U . . .
H33 H 0.647765 0.488249 0.166067 0.063 Uiso 1 1 calc R U . . .
N4 N 0.6034(7) 0.3786(7) 0.3679(5) 0.044(3) Uani 1 1 d G U . . .
C47 C 0.5614(8) 0.3478(8) 0.3665(5) 0.044(3) Uani 1 1 d G U . . .
H47 H 0.555483 0.353176 0.330211 0.052 Uiso 1 1 calc R U . . .
C46 C 0.5281(8) 0.3090(8) 0.4182(7) 0.046(3) Uani 1 1 d DG U . . .
C45 C 0.5368(8) 0.3011(8) 0.4713(5) 0.047(3) Uani 1 1 d G U . . .
H45 H 0.514102 0.274571 0.506585 0.056 Uiso 1 1 calc R U . . .
C44 C 0.5788(8) 0.3319(8) 0.4727(5) 0.047(3) Uani 1 1 d G U . . .
H44 H 0.584765 0.326509 0.508989 0.056 Uiso 1 1 calc R U . . .
C43 C 0.6121(7) 0.3707(8) 0.4210(7) 0.041(3) Uani 1 1 d G U . . .
H43 H 0.640788 0.391780 0.422004 0.050 Uiso 1 1 calc R U . . .
N5 N 0.8057(8) 0.1462(7) 0.0079(6) 0.057(3) Uani 1 1 d G U . . .
C27 C 0.7697(8) 0.2048(6) 0.0233(7) 0.058(4) Uani 1 1 d G U . . .
H27 H 0.746073 0.243597 -0.002633 0.069 Uiso 1 1 calc R U . . .
C28 C 0.7683(9) 0.2065(7) 0.0766(7) 0.060(4) Uani 1 1 d G U . . .
H28 H 0.743651 0.246482 0.087136 0.072 Uiso 1 1 calc R U . . .
C24 C 0.8028(10) 0.1497(8) 0.1145(6) 0.060(3) Uani 1 1 d G U . . .
C25 C 0.8388(9) 0.0911(7) 0.0991(7) 0.060(4) Uani 1 1 d G U . . .
H25 H 0.862430 0.052295 0.125050 0.072 Uiso 1 1 calc R U . . .
C26 C 0.8403(8) 0.0894(6) 0.0458(7) 0.059(4) Uani 1 1 d G U . . .
H26 H 0.864853 0.049410 0.035281 0.070 Uiso 1 1 calc R U . . .
N6 N 0.8482(7) 0.2268(6) -0.1137(7) 0.059(4) Uani 1 1 d G U . . .
C52 C 0.9160(7) 0.2181(6) -0.1363(8) 0.063(4) Uani 1 1 d G U . . .
H52 H 0.946164 0.173704 -0.127878 0.075 Uiso 1 1 calc R U . . .
C53 C 0.9398(6) 0.2743(8) -0.1712(9) 0.059(4) Uani 1 1 d G U . . .
C54 C 0.8957(8) 0.3393(6) -0.1835(8) 0.057(3) Uani 1 1 d G U . . .
C55 C 0.8279(7) 0.3480(6) -0.1609(9) 0.064(4) Uani 1 1 d G U . . .
H55 H 0.797724 0.392338 -0.169330 0.077 Uiso 1 1 calc R U . . .
C56 C 0.8041(5) 0.2917(7) -0.1260(8) 0.065(4) Uani 1 1 d G U . . .
H56 H 0.757737 0.297621 -0.110535 0.078 Uiso 1 1 calc R U . . .
N7 N 0.7738(7) 0.0641(6) -0.0304(7) 0.053(3) Uani 1 1 d G U . . .
C66 C 0.7115(7) 0.0695(6) 0.0078(7) 0.051(4) Uani 1 1 d G U . . .
H66 H 0.686932 0.110896 0.016028 0.061 Uiso 1 1 calc R U . . .
C67 C 0.6852(6) 0.0144(8) 0.0338(7) 0.051(3) Uani 1 1 d G U . . .
C68 C 0.7212(8) -0.0462(6) 0.0217(7) 0.056(4) Uani 1 1 d G U . . .
H68 H 0.703231 -0.083901 0.039555 0.067 Uiso 1 1 calc R U . . .
C69 C 0.7835(8) -0.0516(6) -0.0164(7) 0.057(4) Uani 1 1 d G U . . .
H69 H 0.808085 -0.093043 -0.024687 0.069 Uiso 1 1 calc R U . . .
C70 C 0.8098(6) 0.0035(7) -0.0425(7) 0.055(4) Uani 1 1 d G U . . .
H70 H 0.852364 -0.000215 -0.068573 0.066 Uiso 1 1 calc R U . . .
N8 N 0.8439(6) 0.6995(6) -0.2841(6) 0.041(2) Uani 1 1 d G U . . .
C62 C 0.8574(7) 0.6290(6) -0.2635(6) 0.042(3) Uani 1 1 d G U . . .
H62 H 0.828847 0.607623 -0.229588 0.050 Uiso 1 1 calc R U . . .
C61 C 0.9128(8) 0.5898(5) -0.2927(7) 0.047(3) Uani 1 1 d G U . . .
C65 C 0.9546(7) 0.6211(7) -0.3424(7) 0.048(3) Uani 1 1 d G U . . .
H65 H 0.992467 0.594287 -0.362319 0.057 Uiso 1 1 calc R U . . .
C64 C 0.9411(7) 0.6916(7) -0.3629(6) 0.049(4) Uani 1 1 d G U . . .
H64 H 0.969682 0.713013 -0.396872 0.059 Uiso 1 1 calc R U . . .
C63 C 0.8857(7) 0.7308(5) -0.3338(6) 0.046(3) Uani 1 1 d G U . . .
H63 H 0.876479 0.779045 -0.347782 0.055 Uiso 1 1 calc R U . . .
N9 N 0.8166(7) 0.7574(7) -0.1958(6) 0.041(2) Uani 1 1 d G U . . .
C39 C 0.8161(7) 0.7098(7) -0.1403(7) 0.047(3) Uani 1 1 d G U . . .
H39 H 0.788012 0.680911 -0.124434 0.056 Uiso 1 1 calc R U . . .
C38 C 0.8568(8) 0.7045(8) -0.1081(5) 0.049(3) Uani 1 1 d G U . . .
C42 C 0.8979(7) 0.7468(8) -0.1313(7) 0.050(3) Uani 1 1 d G U . . .
H42 H 0.925689 0.743242 -0.109282 0.060 Uiso 1 1 calc R U . . .
C41 C 0.8984(7) 0.7944(7) -0.1868(7) 0.045(3) Uani 1 1 d G U . . .
H41 H 0.926521 0.823314 -0.202726 0.054 Uiso 1 1 calc R U . . .
C40 C 0.8578(8) 0.7997(7) -0.2191(5) 0.042(3) Uani 1 1 d G U . . .
H40 H 0.858097 0.832185 -0.257026 0.050 Uiso 1 1 calc R U . . .
N10 N 0.7073(8) 0.7550(8) -0.2878(7) 0.053(3) Uani 1 1 d G U . . .
C75 C 0.7228(7) 0.7809(8) -0.3484(7) 0.051(4) Uani 1 1 d G U . . .
H75 H 0.758689 0.800510 -0.368306 0.061 Uiso 1 1 calc R U . . .
C76 C 0.6857(9) 0.7780(9) -0.3797(6) 0.052(4) Uani 1 1 d G U . . .
H76 H 0.696343 0.795724 -0.421101 0.062 Uiso 1 1 calc R U . . .
C77 C 0.6332(8) 0.7493(9) -0.3505(8) 0.056(4) Uani 1 1 d G U . . .
C78 C 0.6177(8) 0.7234(9) -0.2900(8) 0.059(4) Uani 1 1 d G U . . .
H78 H 0.581797 0.703748 -0.270070 0.071 Uiso 1 1 calc R U . . .
C79 C 0.6547(9) 0.7262(9) -0.2586(6) 0.058(4) Uani 1 1 d G U . . .
H79 H 0.644142 0.708533 -0.217274 0.070 Uiso 1 1 calc R U . . .
N11 N 0.6798(5) 0.8134(5) -0.2021(5) 0.033(3) Uani 1 1 d G U . . .
C84 C 0.6610(6) 0.8834(6) -0.2298(5) 0.038(4) Uani 1 1 d G U . . .
H84 H 0.688745 0.903703 -0.265197 0.045 Uiso 1 1 calc R U . . .
C83 C 0.6016(7) 0.9237(5) -0.2057(6) 0.042(4) Uani 1 1 d G U . . .
H83 H 0.588761 0.971545 -0.224631 0.051 Uiso 1 1 calc R U . . .
C82 C 0.5610(6) 0.8940(6) -0.1539(6) 0.040(4) Uani 1 1 d G U . . .
C81 C 0.5798(6) 0.8240(6) -0.1262(5) 0.041(4) Uani 1 1 d G U . . .
H81 H 0.552092 0.803752 -0.090819 0.049 Uiso 1 1 calc R U . . .
C80 C 0.6392(7) 0.7837(5) -0.1503(6) 0.038(4) Uani 1 1 d G U . . .
H80 H 0.652076 0.735909 -0.131385 0.046 Uiso 1 1 calc R U . . .
N12 N 0.1844(7) 0.8554(8) 0.1518(6) 0.055(4) Uani 1 1 d G U . . .
C12 C 0.1272(6) 0.8854(8) 0.1866(7) 0.054(4) Uani 1 1 d G U . . .
H12 H 0.088264 0.911180 0.172124 0.065 Uiso 1 1 calc R U . . .
C13 C 0.1269(6) 0.8777(8) 0.2427(6) 0.057(4) Uani 1 1 d G U . . .
H13 H 0.087747 0.898229 0.266488 0.068 Uiso 1 1 calc R U . . .
C14 C 0.1838(8) 0.8401(9) 0.2639(6) 0.059(4) Uani 1 1 d G U . . .
H14 H 0.183609 0.834798 0.302197 0.070 Uiso 1 1 calc R U . . .
C10 C 0.2411(6) 0.8101(8) 0.2290(7) 0.055(3) Uani 1 1 d G U . . .
C11 C 0.2414(6) 0.8178(8) 0.1730(7) 0.055(4) Uani 1 1 d G U . . .
H11 H 0.280506 0.797266 0.149180 0.066 Uiso 1 1 calc R U . . .
C6 C 0.4096(14) 0.6865(14) 0.2670(12) 0.052(3) Uani 1 1 d . U . . .
C7 C 0.3938(13) 0.7342(13) 0.2897(12) 0.052(3) Uani 1 1 d . U . . .
H7 H 0.419373 0.736407 0.310706 0.063 Uiso 1 1 calc R U . . .
C8 C 0.3321(13) 0.7826(14) 0.2780(13) 0.054(3) Uani 1 1 d . U . . .
H8 H 0.312573 0.822369 0.289219 0.065 Uiso 1 1 calc R U . . .
C9 C 0.3037(14) 0.7655(14) 0.2486(13) 0.054(3) Uani 1 1 d . U . . .
C15 C 0.7439(14) 0.3030(13) 0.2693(13) 0.052(3) Uani 1 1 d . U . . .
H15 H 0.719148 0.320254 0.240542 0.063 Uiso 1 1 calc R U . . .
C16 C 0.7905(14) 0.2348(13) 0.2801(13) 0.057(3) Uani 1 1 d . U . . .
C17 C 0.8273(15) 0.2167(14) 0.3201(13) 0.059(3) Uani 1 1 d . U . . .
H17 H 0.859983 0.173762 0.326928 0.071 Uiso 1 1 calc R U . . .
C18 C 0.8178(15) 0.2608(14) 0.3520(13) 0.060(3) Uani 1 1 d . U . . .
H18 H 0.842486 0.250315 0.379170 0.072 Uiso 1 1 calc R U . . .
C19 C 0.7660(14) 0.3221(14) 0.3367(13) 0.055(4) Uani 1 1 d . U . . .
H19 H 0.753794 0.351304 0.358870 0.066 Uiso 1 1 calc R U . . .
C20 C 0.8012(15) 0.1937(14) 0.2458(13) 0.060(3) Uani 1 1 d . U . . .
C21 C 0.8230(14) 0.1253(14) 0.2581(14) 0.061(3) Uani 1 1 d . U . . .
H21 H 0.834906 0.094387 0.293638 0.074 Uiso 1 1 calc R U . . .
C22 C 0.8263(15) 0.1049(14) 0.2127(13) 0.061(3) Uani 1 1 d . U . . .
H22 H 0.842002 0.058394 0.214944 0.073 Uiso 1 1 calc R U . . .
C23 C 0.8056(15) 0.1561(14) 0.1645(14) 0.062(3) Uani 1 1 d . U . . .
C34 C 0.8203(14) 0.5814(14) 0.0564(13) 0.056(3) Uani 1 1 d . U . . .
C35 C 0.8731(14) 0.5984(14) 0.0446(13) 0.059(4) Uani 1 1 d . U . . .
H35 H 0.895561 0.588494 0.073306 0.071 Uiso 1 1 calc R U . . .
C36 C 0.8940(13) 0.6316(13) -0.0126(12) 0.061(4) Uani 1 1 d D U . . .
H36 H 0.939019 0.632214 -0.028139 0.073 Uiso 1 1 calc R U . . .
C37 C 0.8465(12) 0.6675(13) -0.0517(11) 0.054(3) Uani 1 1 d D U . . .
C48 C 0.4838(12) 0.2737(13) 0.4164(12) 0.048(2) Uani 1 1 d D U . . .
C49 C 0.4547(13) 0.2290(13) 0.4571(12) 0.048(3) Uani 1 1 d . U . . .
H49 H 0.459477 0.209070 0.496148 0.058 Uiso 1 1 calc R U . . .
C50 C 0.4137(13) 0.2138(14) 0.4345(12) 0.047(3) Uani 1 1 d . U . . .
H50 H 0.390418 0.180289 0.456553 0.057 Uiso 1 1 calc R U . . .
C51 C 0.4128(13) 0.2488(14) 0.3843(12) 0.049(3) Uani 1 1 d . U . . .
C57 C 0.9217(13) 0.3982(13) -0.2200(14) 0.058(3) Uani 1 1 d . U . . .
C58 C 0.9854(14) 0.4000(13) -0.2523(13) 0.056(4) Uani 1 1 d . U . . .
H58 H 1.024227 0.362397 -0.251474 0.068 Uiso 1 1 calc R U . . .
C59 C 0.9814(14) 0.4683(13) -0.2866(13) 0.054(4) Uani 1 1 d . U . . .
H59 H 1.015958 0.481054 -0.319247 0.065 Uiso 1 1 calc R U . . .
C60 C 0.9253(13) 0.5149(12) -0.2702(13) 0.051(3) Uani 1 1 d . U . . .
C71 C 0.6187(14) 0.0243(12) 0.0729(12) 0.051(3) Uani 1 1 d . U . . .
C72 C 0.5940(14) -0.0281(13) 0.1112(11) 0.051(4) Uani 1 1 d . U . . .
H72 H 0.616598 -0.074523 0.114350 0.061 Uiso 1 1 calc R U . . .
C73 C 0.5308(14) -0.0061(12) 0.1460(12) 0.052(4) Uani 1 1 d . U . . .
H73 H 0.506893 -0.036340 0.176210 0.062 Uiso 1 1 calc R U . . .
C74 C 0.5074(14) 0.0633(12) 0.1316(12) 0.051(4) Uani 1 1 d . U . . .
C85 C 0.6115(9) 0.7476(8) 0.1402(6) 0.051(3) Uani 1 1 d DG U . . .
C90 C 0.5824(7) 0.7862(7) 0.1776(7) 0.051(3) Uani 1 1 d G U . . .
H90 H 0.547646 0.827068 0.168619 0.061 Uiso 1 1 calc R U . . .
C89 C 0.6041(8) 0.7651(7) 0.2279(6) 0.051(3) Uani 1 1 d G U . . .
H89 H 0.584169 0.791536 0.253418 0.061 Uiso 1 1 calc R U . . .
C88 C 0.6549(9) 0.7054(8) 0.2410(6) 0.053(4) Uani 1 1 d G U . . .
H88 H 0.669758 0.690956 0.275418 0.064 Uiso 1 1 calc R U . . .
C87 C 0.6841(7) 0.6667(7) 0.2037(7) 0.054(4) Uani 1 1 d G U . . .
H87 H 0.718824 0.625906 0.212620 0.065 Uiso 1 1 calc R U . . .
C86 C 0.6624(8) 0.6878(7) 0.1533(6) 0.052(3) Uani 1 1 d G U . . .
H86 H 0.682302 0.661436 0.127821 0.063 Uiso 1 1 calc R U . . .
C91 C 0.5852(9) 0.7054(7) 0.0680(7) 0.051(3) Uani 1 1 d DG U . . .
C96 C 0.5529(9) 0.6603(8) 0.1144(6) 0.051(3) Uani 1 1 d G U . . .
H96 H 0.531790 0.668925 0.150459 0.062 Uiso 1 1 calc R U . . .
C95 C 0.5515(8) 0.6027(7) 0.1079(6) 0.050(3) Uani 1 1 d G U . . .
H95 H 0.529374 0.571938 0.139569 0.060 Uiso 1 1 calc R U . . .
C94 C 0.5824(9) 0.5902(7) 0.0551(7) 0.051(4) Uani 1 1 d G U . . .
H94 H 0.581381 0.550798 0.050677 0.061 Uiso 1 1 calc R U . . .
C93 C 0.6147(9) 0.6352(8) 0.0088(6) 0.052(3) Uani 1 1 d G U . . .
H93 H 0.635804 0.626645 -0.027326 0.062 Uiso 1 1 calc R U . . .
C92 C 0.6161(8) 0.6928(7) 0.0152(6) 0.052(3) Uani 1 1 d G U . . .
H92 H 0.638220 0.723633 -0.016437 0.062 Uiso 1 1 calc R U . . .
C97 C 0.6452(7) 0.8062(8) 0.0236(6) 0.049(3) Uani 1 1 d DG U . . .
C102 C 0.7106(8) 0.7850(8) 0.0280(6) 0.053(4) Uani 1 1 d G U . . .
H102 H 0.722349 0.754297 0.063601 0.063 Uiso 1 1 calc R U . . .
C101 C 0.7588(6) 0.8087(8) -0.0198(7) 0.054(4) Uani 1 1 d G U . . .
H101 H 0.803472 0.794274 -0.016826 0.065 Uiso 1 1 calc R U . . .
C100 C 0.7415(7) 0.8536(8) -0.0719(6) 0.055(4) Uani 1 1 d G U . . .
H100 H 0.774477 0.869879 -0.104598 0.066 Uiso 1 1 calc R U . . .
C99 C 0.6761(8) 0.8748(8) -0.0763(6) 0.052(4) Uani 1 1 d G U . . .
H99 H 0.664359 0.905509 -0.111943 0.062 Uiso 1 1 calc R U . . .
C98 C 0.6279(6) 0.8511(8) -0.0285(7) 0.049(4) Uani 1 1 d G U . . .
H98 H 0.583235 0.865534 -0.031517 0.059 Uiso 1 1 calc R U . . .
C103 C 0.5142(6) 0.8326(7) 0.0780(8) 0.056(3) Uani 1 1 d DG U . . .
C108 C 0.5136(6) 0.8998(8) 0.0623(8) 0.054(4) Uani 1 1 d G U . . .
H108 H 0.554062 0.910672 0.052146 0.065 Uiso 1 1 calc R U . . .
C107 C 0.4540(8) 0.9512(6) 0.0613(8) 0.054(4) Uani 1 1 d G U . . .
H107 H 0.453592 0.997159 0.050555 0.065 Uiso 1 1 calc R U . . .
C106 C 0.3948(6) 0.9353(7) 0.0761(8) 0.057(4) Uani 1 1 d G U . . .
H106 H 0.354033 0.970457 0.075488 0.069 Uiso 1 1 calc R U . . .
C105 C 0.3954(6) 0.8681(8) 0.0919(8) 0.057(4) Uani 1 1 d G U . . .
H105 H 0.354944 0.857268 0.102013 0.069 Uiso 1 1 calc R U . . .
C104 C 0.4550(8) 0.8167(6) 0.0928(8) 0.057(4) Uani 1 1 d G U . . .
H104 H 0.455414 0.770780 0.103604 0.068 Uiso 1 1 calc R U . . .
B1 B 0.5877(6) 0.7730(6) 0.0782(6) 0.053(3) Uani 1 1 d D U . . .
C109 C 0.4899(9) 0.8156(7) 0.3744(9) 0.069(3) Uani 1 1 d DG U . . .
C110 C 0.4758(8) 0.7587(9) 0.3787(9) 0.068(4) Uani 1 1 d G U . . .
H110 H 0.433372 0.762685 0.375756 0.081 Uiso 1 1 calc R U . . .
C111 C 0.5237(10) 0.6959(7) 0.3872(9) 0.069(4) Uani 1 1 d G U . . .
H111 H 0.514027 0.657031 0.390046 0.083 Uiso 1 1 calc R U . . .
C112 C 0.5857(9) 0.6901(7) 0.3914(8) 0.070(4) Uani 1 1 d G U . . .
H112 H 0.618482 0.647219 0.397225 0.084 Uiso 1 1 calc R U . . .
C113 C 0.5999(8) 0.7470(9) 0.3872(9) 0.070(4) Uani 1 1 d G U . . .
H113 H 0.642283 0.743060 0.390115 0.084 Uiso 1 1 calc R U . . .
C114 C 0.5520(10) 0.8098(7) 0.3787(9) 0.069(4) Uani 1 1 d G U . . .
H114 H 0.561629 0.848714 0.375826 0.083 Uiso 1 1 calc R U . . .
C115 C 0.3829(10) 0.8701(10) 0.4370(6) 0.073(4) Uani 1 1 d DG U . . .
C116 C 0.3300(11) 0.8439(10) 0.4524(7) 0.074(4) Uani 1 1 d G U . . .
H116 H 0.319620 0.835858 0.423970 0.089 Uiso 1 1 calc R U . . .
C117 C 0.2922(9) 0.8296(10) 0.5095(9) 0.076(4) Uani 1 1 d G U . . .
H117 H 0.255987 0.811776 0.519988 0.091 Uiso 1 1 calc R U . . .
C118 C 0.3074(10) 0.8415(10) 0.5511(6) 0.077(4) Uani 1 1 d G U . . .
H118 H 0.281516 0.831698 0.590066 0.092 Uiso 1 1 calc R U . . .
C119 C 0.3603(11) 0.8676(10) 0.5357(7) 0.074(4) Uani 1 1 d G U . . .
H119 H 0.370679 0.875702 0.564127 0.089 Uiso 1 1 calc R U . . .
C120 C 0.3981(9) 0.8819(10) 0.4786(8) 0.072(4) Uani 1 1 d G U . . .
H120 H 0.434313 0.899784 0.468110 0.087 Uiso 1 1 calc R U . . .
C121 C 0.3910(10) 0.9042(9) 0.3176(7) 0.067(3) Uani 1 1 d DG U . . .
C122 C 0.4255(7) 0.8826(8) 0.2693(8) 0.065(4) Uani 1 1 d G U . . .
H122 H 0.469311 0.852894 0.267639 0.079 Uiso 1 1 calc R U . . .
C123 C 0.3958(9) 0.9046(9) 0.2233(6) 0.066(4) Uani 1 1 d G U . . .
H123 H 0.419417 0.889888 0.190293 0.079 Uiso 1 1 calc R U . . .
C124 C 0.3317(9) 0.9482(9) 0.2257(7) 0.067(4) Uani 1 1 d G U . . .
H124 H 0.311432 0.963183 0.194305 0.081 Uiso 1 1 calc R U . . .
C125 C 0.2972(7) 0.9697(8) 0.2740(8) 0.067(4) Uani 1 1 d G U . . .
H125 H 0.253340 0.999483 0.275663 0.080 Uiso 1 1 calc R U . . .
C126 C 0.3268(9) 0.9478(9) 0.3200(7) 0.068(4) Uani 1 1 d G U . . .
H126 H 0.303233 0.962490 0.353010 0.081 Uiso 1 1 calc R U . . .
C127 C 0.4553(11) 0.9540(8) 0.3470(9) 0.079(3) Uani 1 1 d DG U . . .
C128 C 0.5085(11) 0.9603(8) 0.2987(9) 0.081(4) Uani 1 1 d G U . . .
H128 H 0.532925 0.923231 0.284150 0.097 Uiso 1 1 calc R U . . .
C129 C 0.5260(10) 1.0210(10) 0.2718(8) 0.085(5) Uani 1 1 d G U . . .
H129 H 0.562417 1.025312 0.238823 0.102 Uiso 1 1 calc R U . . .
C130 C 0.4903(11) 1.0753(8) 0.2932(9) 0.084(5) Uani 1 1 d G U . . .
H130 H 0.502318 1.116732 0.274755 0.101 Uiso 1 1 calc R U . . .
C131 C 0.4371(11) 1.0690(8) 0.3414(9) 0.086(4) Uani 1 1 d G U . . .
H131 H 0.412725 1.106070 0.356013 0.104 Uiso 1 1 calc R U . . .
C132 C 0.4196(10) 1.0083(10) 0.3684(8) 0.084(4) Uani 1 1 d G U . . .
H132 H 0.383232 1.003989 0.401340 0.101 Uiso 1 1 calc R U . . .
B2 B 0.4280(7) 0.8868(7) 0.3690(6) 0.073(3) Uani 1 1 d D U . . .
C133 C 0.7849(11) 0.4104(11) 0.4999(10) 0.091(4) Uani 1 1 d DG U . . .
C134 C 0.7619(12) 0.3850(12) 0.4726(7) 0.090(4) Uani 1 1 d G U . . .
H134 H 0.772045 0.398692 0.431210 0.108 Uiso 1 1 calc R U . . .
C135 C 0.7239(12) 0.3396(12) 0.5058(10) 0.090(4) Uani 1 1 d G U . . .
H135 H 0.708192 0.322213 0.487106 0.108 Uiso 1 1 calc R U . . .
C136 C 0.7090(12) 0.3196(11) 0.5663(10) 0.092(5) Uani 1 1 d G U . . .
H136 H 0.683126 0.288519 0.588953 0.110 Uiso 1 1 calc R U . . .
C137 C 0.7321(12) 0.3450(12) 0.5936(7) 0.091(5) Uani 1 1 d G U . . .
H137 H 0.721914 0.331303 0.634906 0.110 Uiso 1 1 calc R U . . .
C138 C 0.7700(12) 0.3904(12) 0.5604(10) 0.091(4) Uani 1 1 d G U . . .
H138 H 0.785768 0.407782 0.579010 0.109 Uiso 1 1 calc R U . . .
C139 C 0.8389(13) 0.4933(13) 0.3904(7) 0.101(4) Uani 1 1 d DG U . . .
C140 C 0.8709(13) 0.4480(9) 0.3589(10) 0.102(5) Uani 1 1 d G U . . .
H140 H 0.886828 0.400759 0.378578 0.123 Uiso 1 1 calc R U . . .
C141 C 0.8796(12) 0.4719(12) 0.2987(10) 0.103(5) Uani 1 1 d G U . . .
H141 H 0.901472 0.440956 0.277214 0.123 Uiso 1 1 calc R U . . .
C142 C 0.8563(13) 0.5411(13) 0.2700(7) 0.105(5) Uani 1 1 d G U . . .
H142 H 0.862246 0.557423 0.228831 0.126 Uiso 1 1 calc R U . . .
C143 C 0.8243(12) 0.5864(9) 0.3015(10) 0.105(5) Uani 1 1 d G U . . .
H143 H 0.808375 0.633694 0.281812 0.126 Uiso 1 1 calc R U . . .
C144 C 0.8156(12) 0.5625(12) 0.3617(10) 0.103(5) Uani 1 1 d G U . . .
H144 H 0.793731 0.593498 0.383176 0.124 Uiso 1 1 calc R U . . .
C145 C 0.7873(12) 0.5312(10) 0.4876(11) 0.094(4) Uani 1 1 d DG U . . .
C150 C 0.8187(9) 0.5504(11) 0.5131(11) 0.095(4) Uani 1 1 d G U . . .
H150 H 0.862575 0.524992 0.517547 0.114 Uiso 1 1 calc R U . . .
C149 C 0.7858(12) 0.6068(12) 0.5320(11) 0.097(5) Uani 1 1 d G U . . .
H149 H 0.807187 0.619867 0.549459 0.116 Uiso 1 1 calc R U . . .
C148 C 0.7215(12) 0.6439(10) 0.5255(11) 0.097(5) Uani 1 1 d G U . . .
H148 H 0.699041 0.682443 0.538460 0.117 Uiso 1 1 calc R U . . .
C147 C 0.6902(10) 0.6247(11) 0.5000(11) 0.097(5) Uani 1 1 d G U . . .
H147 H 0.646282 0.650144 0.495552 0.117 Uiso 1 1 calc R U . . .
C146 C 0.7231(12) 0.5684(12) 0.4811(11) 0.096(4) Uani 1 1 d G U . . .
H146 H 0.701669 0.555270 0.463639 0.116 Uiso 1 1 calc R U . . .
C151 C 0.9058(9) 0.4320(12) 0.4725(11) 0.097(4) Uani 1 1 d DG U . . .
C152 C 0.9283(11) 0.3635(12) 0.5035(11) 0.100(5) Uani 1 1 d G U . . .
H152 H 0.898942 0.335727 0.521242 0.120 Uiso 1 1 calc R U . . .
C153 C 0.9938(12) 0.3356(9) 0.5086(10) 0.101(5) Uani 1 1 d G U . . .
H153 H 1.009236 0.288777 0.529788 0.122 Uiso 1 1 calc R U . . .
C154 C 1.0368(9) 0.3763(12) 0.4827(11) 0.103(5) Uani 1 1 d G U . . .
H154 H 1.081591 0.357202 0.486157 0.123 Uiso 1 1 calc R U . . .
C155 C 1.0143(11) 0.4448(11) 0.4517(11) 0.098(5) Uani 1 1 d G U . . .
H155 H 1.043651 0.472578 0.433980 0.117 Uiso 1 1 calc R U . . .
C156 C 0.9488(12) 0.4727(9) 0.4466(10) 0.095(4) Uani 1 1 d G U . . .
H156 H 0.933357 0.519529 0.425434 0.113 Uiso 1 1 calc R U . . .
B3 B 0.8290(8) 0.4661(8) 0.4622(7) 0.096(3) Uani 1 1 d D U . . .
C157 C 1.0372(10) 0.0456(9) 0.2691(5) 0.068(3) Uani 1 1 d DG U . . .
C158 C 1.1049(9) 0.0238(9) 0.2459(7) 0.071(4) Uani 1 1 d G U . . .
H158 H 1.134294 -0.004444 0.271087 0.085 Uiso 1 1 calc R U . . .
C159 C 1.1298(7) 0.0435(10) 0.1858(8) 0.074(4) Uani 1 1 d G U . . .
H159 H 1.176051 0.028648 0.169954 0.089 Uiso 1 1 calc R U . . .
C160 C 1.0868(10) 0.0849(9) 0.1490(5) 0.071(4) Uani 1 1 d G U . . .
H160 H 1.103771 0.098327 0.107938 0.085 Uiso 1 1 calc R U . . .
C161 C 1.0191(9) 0.1066(9) 0.1722(7) 0.068(4) Uani 1 1 d G U . . .
H161 H 0.989733 0.134912 0.147054 0.082 Uiso 1 1 calc R U . . .
C162 C 0.9943(7) 0.0870(9) 0.2323(8) 0.066(4) Uani 1 1 d G U . . .
H162 H 0.947974 0.101821 0.248186 0.079 Uiso 1 1 calc R U . . .
C163 C 0.9970(11) 0.0789(8) 0.3676(8) 0.066(3) Uani 1 1 d DG U . . .
C168 C 0.9983(10) 0.1450(9) 0.3320(6) 0.065(4) Uani 1 1 d G U . . .
H168 H 1.008173 0.156431 0.290874 0.078 Uiso 1 1 calc R U . . .
C167 C 0.9852(11) 0.1942(7) 0.3567(7) 0.064(4) Uani 1 1 d G U . . .
H167 H 0.986108 0.239318 0.332407 0.076 Uiso 1 1 calc R U . . .
C166 C 0.9708(11) 0.1774(8) 0.4169(8) 0.065(4) Uani 1 1 d G U . . .
H166 H 0.961797 0.211040 0.433804 0.078 Uiso 1 1 calc R U . . .
C165 C 0.9694(10) 0.1114(9) 0.4525(6) 0.065(4) Uani 1 1 d G U . . .
H165 H 0.959550 0.099873 0.493668 0.078 Uiso 1 1 calc R U . . .
C164 C 0.9825(11) 0.0621(7) 0.4278(7) 0.065(4) Uani 1 1 d G U . . .
H164 H 0.981615 0.016985 0.452136 0.078 Uiso 1 1 calc R U . . .
C169 C 1.0624(9) -0.0532(8) 0.3708(9) 0.075(4) Uani 1 1 d DG U . . .
C170 C 1.0495(9) -0.1155(10) 0.3897(9) 0.078(4) Uani 1 1 d G U . . .
H170 H 1.010253 -0.117341 0.385180 0.093 Uiso 1 1 calc R U . . .
C171 C 1.0941(10) -0.1751(7) 0.4153(9) 0.082(5) Uani 1 1 d G U . . .
H171 H 1.085266 -0.217670 0.428265 0.099 Uiso 1 1 calc R U . . .
C172 C 1.1515(9) -0.1724(8) 0.4220(9) 0.082(5) Uani 1 1 d G U . . .
H172 H 1.181980 -0.213120 0.439459 0.099 Uiso 1 1 calc R U . . .
C173 C 1.1644(9) -0.1101(10) 0.4030(9) 0.082(5) Uani 1 1 d G U . . .
H173 H 1.203682 -0.108241 0.407566 0.099 Uiso 1 1 calc R U . . .
C174 C 1.1199(10) -0.0505(7) 0.3774(9) 0.078(4) Uani 1 1 d G U . . .
H174 H 1.128670 -0.007912 0.364480 0.094 Uiso 1 1 calc R U . . .
C175 C 0.9357(7) 0.0051(10) 0.3536(9) 0.063(3) Uani 1 1 d DG U . . .
C176 C 0.8813(9) 0.0279(9) 0.3947(8) 0.062(4) Uani 1 1 d G U . . .
H176 H 0.884618 0.053638 0.414154 0.075 Uiso 1 1 calc R U . . .
C177 C 0.8222(8) 0.0131(9) 0.4073(7) 0.065(4) Uani 1 1 d G U . . .
H177 H 0.784997 0.028656 0.435347 0.078 Uiso 1 1 calc R U . . .
C178 C 0.8173(7) -0.0246(9) 0.3788(8) 0.065(4) Uani 1 1 d G U . . .
H178 H 0.776902 -0.034715 0.387370 0.078 Uiso 1 1 calc R U . . .
C179 C 0.8717(9) -0.0474(9) 0.3377(8) 0.065(4) Uani 1 1 d G U . . .
H179 H 0.868428 -0.073105 0.318200 0.078 Uiso 1 1 calc R U . . .
C180 C 0.9309(8) -0.0325(9) 0.3251(8) 0.063(3) Uani 1 1 d G U . . .
H180 H 0.968050 -0.048123 0.297006 0.076 Uiso 1 1 calc R U . . .
B4 B 1.0083(7) 0.0184(7) 0.3412(6) 0.066(3) Uani 1 1 d D U . . .

loop_
_atom_site_aniso_label
_atom_site_aniso_U_11
_atom_site_aniso_U_22
_atom_site_aniso_U_33
_atom_site_aniso_U_23
_atom_site_aniso_U_13
_atom_site_aniso_U_12
Pd1 0.0487(13) 0.0411(12) 0.0440(14) -0.0108(10) -0.0135(10) -0.0049(10)
Pd2 0.0422(13) 0.0252(11) 0.0615(15) -0.0172(10) -0.0030(11) 0.0034(9)
Pd3 0.0420(12) 0.0327(11) 0.0391(13) -0.0078(9) -0.0060(10) -0.0084(9)
S1 0.045(3) 0.049(3) 0.056(4) -0.019(3) -0.014(3) -0.002(3)
S2 0.070(4) 0.042(3) 0.066(4) -0.020(3) -0.038(3) 0.012(3)
S3 0.047(4) 0.045(3) 0.054(4) -0.006(3) -0.011(3) -0.008(3)
S4 0.048(4) 0.048(4) 0.047(4) -0.016(3) -0.012(3) -0.012(3)
S5 0.044(3) 0.033(3) 0.083(4) -0.020(3) -0.005(3) -0.007(3)
S6 0.058(4) 0.027(3) 0.047(4) -0.005(3) 0.003(3) -0.003(3)
N1 0.054(6) 0.041(5) 0.053(7) -0.019(5) -0.011(5) -0.009(5)
C1 0.051(6) 0.042(5) 0.053(7) -0.018(5) -0.012(6) -0.010(5)
C2 0.051(6) 0.042(5) 0.054(6) -0.018(5) -0.014(5) -0.009(5)
C3 0.050(5) 0.044(5) 0.055(5) -0.018(5) -0.013(5) -0.008(4)
C4 0.053(6) 0.044(5) 0.054(6) -0.018(5) -0.011(5) -0.010(5)
C5 0.054(6) 0.043(5) 0.053(7) -0.018(5) -0.012(6) -0.009(5)
N2 0.058(6) 0.040(5) 0.064(7) -0.019(5) -0.030(5) -0.002(5)
N3 0.052(6) 0.035(6) 0.056(6) -0.002(5) -0.014(5) -0.004(5)
C29 0.053(6) 0.037(6) 0.054(6) -0.003(5) -0.017(5) -0.004(5)
C30 0.051(6) 0.039(6) 0.054(6) -0.003(5) -0.016(5) -0.004(5)
C31 0.051(5) 0.040(5) 0.052(5) -0.004(4) -0.014(4) -0.006(4)
C32 0.051(6) 0.039(6) 0.053(6) -0.003(5) -0.015(5) -0.005(5)
C33 0.050(6) 0.033(6) 0.057(6) -0.004(5) -0.013(5) -0.006(5)
N4 0.046(6) 0.036(6) 0.052(6) -0.022(5) -0.010(5) -0.007(5)
C47 0.047(6) 0.038(6) 0.050(6) -0.023(5) -0.009(5) -0.009(5)
C46 0.047(5) 0.043(5) 0.049(5) -0.022(4) -0.008(4) -0.009(4)
C45 0.047(6) 0.044(6) 0.050(6) -0.025(5) -0.006(5) -0.007(5)
C44 0.047(6) 0.041(6) 0.051(6) -0.024(5) -0.008(5) -0.005(5)
C43 0.047(6) 0.032(6) 0.053(6) -0.028(5) -0.007(5) -0.007(5)
N5 0.051(7) 0.034(6) 0.075(6) -0.012(5) -0.037(6) 0.014(5)
C27 0.054(7) 0.035(6) 0.073(6) -0.013(5) -0.037(6) 0.014(5)
C28 0.058(6) 0.036(5) 0.073(6) -0.013(5) -0.037(6) 0.015(5)
C24 0.060(6) 0.036(5) 0.073(5) -0.016(4) -0.037(5) 0.015(5)
C25 0.057(6) 0.036(5) 0.076(6) -0.015(5) -0.038(6) 0.016(5)
C26 0.054(7) 0.036(6) 0.075(6) -0.013(5) -0.040(6) 0.015(5)
N6 0.040(6) 0.037(5) 0.084(7) -0.020(6) -0.004(6) -0.003(5)
C52 0.042(6) 0.036(5) 0.087(7) -0.017(6) -0.004(6) -0.002(5)
C53 0.041(6) 0.034(5) 0.085(7) -0.019(5) -0.005(6) -0.002(5)
C54 0.041(5) 0.033(4) 0.083(6) -0.021(5) -0.005(5) -0.003(4)
C55 0.043(5) 0.037(5) 0.085(7) -0.018(5) 0.000(6) 0.001(5)
C56 0.042(6) 0.038(5) 0.085(7) -0.018(6) 0.002(6) 0.000(5)
N7 0.058(6) 0.033(5) 0.041(6) 0.001(5) -0.008(5) -0.003(5)
C66 0.058(6) 0.032(5) 0.039(6) -0.001(5) -0.008(5) -0.003(5)
C67 0.059(5) 0.030(5) 0.042(5) -0.004(4) -0.005(4) -0.004(4)
C68 0.062(6) 0.032(5) 0.045(6) -0.003(5) -0.003(5) -0.002(5)
C69 0.062(7) 0.033(5) 0.046(7) 0.000(5) -0.003(5) -0.004(5)
C70 0.060(7) 0.033(6) 0.044(7) 0.000(5) -0.006(6) -0.004(5)
N8 0.042(4) 0.036(4) 0.050(4) -0.021(4) -0.009(4) -0.010(3)
C62 0.042(5) 0.034(4) 0.055(5) -0.023(4) -0.009(4) -0.011(4)
C61 0.044(5) 0.034(4) 0.063(5) -0.023(4) -0.005(4) -0.010(4)
C65 0.045(5) 0.036(5) 0.061(6) -0.023(5) -0.003(5) -0.011(5)
C64 0.045(6) 0.038(5) 0.058(6) -0.021(5) -0.002(5) -0.010(5)
C63 0.044(5) 0.037(5) 0.054(5) -0.021(5) -0.004(5) -0.010(4)
N9 0.042(4) 0.036(4) 0.050(4) -0.021(4) -0.009(4) -0.010(3)
C39 0.042(5) 0.038(5) 0.053(5) -0.015(4) -0.008(4) -0.007(4)
C38 0.043(5) 0.042(5) 0.053(5) -0.012(4) -0.010(4) -0.007(4)
C42 0.044(5) 0.043(5) 0.053(5) -0.012(5) -0.009(5) -0.008(4)
C41 0.043(6) 0.039(5) 0.050(6) -0.017(5) -0.008(5) -0.009(5)
C40 0.042(5) 0.036(5) 0.050(5) -0.020(5) -0.007(4) -0.010(4)
N10 0.064(8) 0.054(8) 0.067(8) -0.038(7) -0.025(7) -0.013(6)
C75 0.064(8) 0.055(8) 0.066(8) -0.041(7) -0.025(7) -0.015(6)
C76 0.064(8) 0.056(8) 0.066(8) -0.040(7) -0.025(7) -0.018(6)
C77 0.063(8) 0.057(8) 0.070(8) -0.035(8) -0.022(7) -0.017(6)
C78 0.065(8) 0.057(8) 0.072(8) -0.033(8) -0.021(7) -0.015(7)
C79 0.066(8) 0.055(8) 0.070(8) -0.034(7) -0.022(7) -0.014(6)
N11 0.035(6) 0.019(5) 0.026(6) 0.004(5) -0.009(5) 0.001(5)
C84 0.036(6) 0.023(5) 0.028(6) 0.010(5) -0.011(5) 0.002(5)
C83 0.039(6) 0.023(6) 0.028(6) 0.014(5) -0.009(5) 0.005(5)
C82 0.038(6) 0.022(6) 0.027(7) 0.010(5) -0.007(5) 0.004(5)
C81 0.038(6) 0.022(6) 0.027(6) 0.010(5) -0.006(5) 0.005(5)
C80 0.038(6) 0.021(6) 0.027(6) 0.006(5) -0.006(5) 0.003(5)
N12 0.039(6) 0.042(6) 0.059(6) -0.017(6) -0.005(5) 0.010(5)
C12 0.042(6) 0.041(6) 0.059(7) -0.020(6) -0.005(5) 0.009(5)
C13 0.043(6) 0.044(6) 0.058(6) -0.017(6) -0.007(6) 0.010(5)
C14 0.044(6) 0.044(6) 0.060(6) -0.016(5) -0.006(5) 0.010(5)
C10 0.042(5) 0.044(5) 0.060(5) -0.018(5) -0.009(4) 0.007(4)
C11 0.039(5) 0.044(6) 0.059(6) -0.017(5) -0.008(5) 0.008(5)
C6 0.048(4) 0.047(4) 0.056(5) -0.019(4) -0.014(4) -0.004(4)
C7 0.046(5) 0.047(5) 0.059(6) -0.021(5) -0.014(5) -0.002(5)
C8 0.045(5) 0.048(5) 0.060(6) -0.020(5) -0.013(5) 0.001(5)
C9 0.045(4) 0.047(4) 0.058(5) -0.020(4) -0.013(4) 0.003(4)
C15 0.057(6) 0.040(5) 0.065(7) -0.020(5) -0.031(5) -0.001(5)
C16 0.061(5) 0.042(5) 0.066(6) -0.018(4) -0.033(5) 0.002(5)
C17 0.063(6) 0.045(6) 0.065(7) -0.015(5) -0.032(5) 0.002(5)
C18 0.063(7) 0.047(6) 0.065(7) -0.016(5) -0.030(6) 0.000(5)
C19 0.060(7) 0.044(6) 0.063(7) -0.019(5) -0.030(6) -0.002(5)
C20 0.066(5) 0.042(4) 0.066(5) -0.019(4) -0.035(4) 0.009(4)
C21 0.066(6) 0.042(5) 0.068(6) -0.019(5) -0.035(5) 0.011(5)
C22 0.066(6) 0.042(5) 0.069(6) -0.019(4) -0.036(5) 0.011(5)
C23 0.065(5) 0.041(4) 0.070(5) -0.017(4) -0.037(4) 0.013(4)
C34 0.049(4) 0.047(4) 0.052(5) -0.003(4) -0.014(4) -0.007(4)
C35 0.048(5) 0.051(5) 0.055(5) -0.001(5) -0.014(5) -0.007(5)
C36 0.046(5) 0.053(5) 0.057(5) 0.000(5) -0.013(4) -0.006(5)
C37 0.046(4) 0.046(4) 0.054(4) -0.006(4) -0.013(4) -0.007(4)
C48 0.049(5) 0.046(5) 0.049(5) -0.017(4) -0.010(4) -0.012(4)
C49 0.049(5) 0.048(5) 0.049(5) -0.017(5) -0.012(5) -0.014(5)
C50 0.048(6) 0.046(6) 0.049(6) -0.017(5) -0.012(5) -0.013(5)
C51 0.049(5) 0.047(5) 0.049(5) -0.017(5) -0.009(5) -0.012(4)
C57 0.044(4) 0.034(4) 0.081(5) -0.020(4) -0.005(4) -0.004(4)
C58 0.044(5) 0.034(5) 0.079(6) -0.020(5) -0.005(5) -0.006(4)
C59 0.045(5) 0.034(5) 0.077(6) -0.021(5) -0.006(5) -0.007(4)
C60 0.044(4) 0.033(4) 0.074(5) -0.022(4) -0.007(4) -0.009(4)
C71 0.058(5) 0.028(4) 0.043(5) -0.006(4) -0.002(4) -0.005(4)
C72 0.059(6) 0.026(5) 0.045(6) -0.005(5) -0.002(5) -0.005(5)
C73 0.058(6) 0.028(5) 0.046(6) -0.004(5) -0.002(5) -0.006(5)
C74 0.058(5) 0.028(5) 0.045(5) -0.006(4) -0.002(5) -0.005(5)
C85 0.054(5) 0.036(5) 0.057(5) -0.012(4) -0.013(5) -0.008(4)
C90 0.054(6) 0.037(6) 0.056(6) -0.012(5) -0.014(5) -0.010(5)
C89 0.056(7) 0.036(6) 0.057(6) -0.013(5) -0.014(6) -0.010(5)
C88 0.056(7) 0.038(6) 0.056(7) -0.010(5) -0.014(6) -0.009(5)
C87 0.055(7) 0.036(6) 0.058(7) -0.010(5) -0.013(6) -0.008(5)
C86 0.055(6) 0.034(6) 0.058(6) -0.011(5) -0.012(5) -0.008(5)
C91 0.053(5) 0.041(5) 0.054(5) -0.013(4) -0.014(5) -0.007(4)
C96 0.054(6) 0.041(5) 0.054(6) -0.014(5) -0.014(5) -0.009(5)
C95 0.054(7) 0.042(6) 0.052(7) -0.015(5) -0.016(6) -0.009(5)
C94 0.053(7) 0.042(6) 0.053(7) -0.015(5) -0.014(6) -0.008(6)
C93 0.053(7) 0.044(6) 0.051(7) -0.012(5) -0.015(6) -0.006(6)
C92 0.052(6) 0.043(6) 0.051(6) -0.011(5) -0.015(5) -0.006(5)
C97 0.049(5) 0.039(5) 0.059(6) -0.017(5) -0.015(5) -0.008(4)
C102 0.048(6) 0.041(6) 0.063(6) -0.014(5) -0.015(5) -0.007(5)
C101 0.049(6) 0.042(6) 0.064(7) -0.014(6) -0.014(6) -0.008(6)
C100 0.050(6) 0.042(6) 0.064(7) -0.014(6) -0.012(6) -0.009(6)
C99 0.050(6) 0.040(6) 0.064(7) -0.017(6) -0.014(6) -0.011(6)
C98 0.049(6) 0.039(6) 0.061(6) -0.018(5) -0.015(5) -0.009(5)
C103 0.053(5) 0.041(5) 0.062(6) -0.013(5) -0.014(5) -0.006(4)
C108 0.052(6) 0.042(5) 0.061(6) -0.015(6) -0.015(6) -0.006(5)
C107 0.051(6) 0.044(6) 0.060(7) -0.016(6) -0.015(6) -0.005(5)
C106 0.052(6) 0.045(6) 0.062(7) -0.014(6) -0.014(6) -0.004(5)
C105 0.053(6) 0.044(6) 0.063(7) -0.016(6) -0.014(6) -0.002(5)
C104 0.053(6) 0.042(6) 0.064(6) -0.014(6) -0.013(6) -0.004(5)
B1 0.053(5) 0.039(4) 0.058(5) -0.014(4) -0.013(4) -0.007(4)
C109 0.090(6) 0.043(5) 0.050(6) -0.006(5) -0.019(5) -0.004(5)
C110 0.090(7) 0.042(5) 0.048(6) -0.006(6) -0.018(6) -0.002(6)
C111 0.091(8) 0.044(6) 0.047(7) -0.006(6) -0.018(7) -0.001(6)
C112 0.091(8) 0.046(6) 0.047(7) -0.006(6) -0.018(7) -0.001(6)
C113 0.090(7) 0.047(6) 0.048(7) -0.006(6) -0.019(7) -0.003(6)
C114 0.090(7) 0.045(6) 0.049(6) -0.005(6) -0.019(6) -0.005(6)
C115 0.093(7) 0.044(5) 0.051(5) -0.002(5) -0.018(5) -0.001(5)
C116 0.091(7) 0.046(6) 0.050(6) 0.002(6) -0.019(6) 0.000(6)
C117 0.092(8) 0.047(7) 0.050(7) 0.002(6) -0.018(6) 0.001(6)
C118 0.093(8) 0.048(7) 0.051(7) -0.002(6) -0.016(7) 0.002(6)
C119 0.094(8) 0.045(7) 0.050(6) -0.003(6) -0.017(6) 0.001(6)
C120 0.092(7) 0.045(6) 0.049(6) -0.003(6) -0.019(6) 0.000(6)
C121 0.091(7) 0.036(5) 0.053(6) -0.005(5) -0.016(5) -0.009(5)
C122 0.090(7) 0.035(6) 0.052(6) -0.005(5) -0.016(6) -0.009(6)
C123 0.090(8) 0.034(6) 0.051(7) -0.003(6) -0.014(6) -0.009(6)
C124 0.090(8) 0.036(6) 0.053(7) -0.003(6) -0.015(6) -0.009(6)
C125 0.090(8) 0.034(6) 0.056(7) -0.004(6) -0.014(6) -0.011(6)
C126 0.091(7) 0.035(6) 0.055(6) -0.004(6) -0.014(6) -0.011(6)
C127 0.096(7) 0.047(5) 0.067(6) -0.002(5) -0.022(5) -0.009(5)
C128 0.095(8) 0.049(6) 0.073(7) -0.001(6) -0.023(6) -0.013(6)
C129 0.096(8) 0.051(6) 0.078(8) 0.001(6) -0.022(7) -0.014(6)
C130 0.098(8) 0.050(6) 0.079(8) 0.000(7) -0.023(7) -0.015(7)
C131 0.100(8) 0.049(6) 0.078(8) 0.000(6) -0.021(7) -0.012(6)
C132 0.100(8) 0.047(6) 0.074(7) -0.001(6) -0.021(6) -0.010(6)
B2 0.093(6) 0.043(4) 0.055(5) -0.003(4) -0.018(5) -0.005(4)
C133 0.097(7) 0.084(7) 0.095(7) -0.042(6) 0.003(6) -0.038(6)
C134 0.095(8) 0.082(8) 0.095(8) -0.040(7) 0.004(7) -0.039(6)
C135 0.094(8) 0.082(8) 0.095(8) -0.038(7) 0.004(8) -0.039(7)
C136 0.094(9) 0.083(8) 0.096(9) -0.038(7) 0.006(8) -0.038(7)
C137 0.096(8) 0.082(8) 0.094(8) -0.040(7) 0.008(7) -0.039(7)
C138 0.097(8) 0.083(8) 0.095(8) -0.041(7) 0.005(7) -0.040(7)
C139 0.099(7) 0.096(7) 0.098(7) -0.038(6) -0.001(7) -0.031(6)
C140 0.100(8) 0.099(8) 0.095(8) -0.038(7) -0.001(7) -0.028(7)
C141 0.099(9) 0.102(8) 0.095(8) -0.037(7) -0.002(8) -0.029(8)
C142 0.098(9) 0.104(8) 0.098(8) -0.033(7) -0.003(8) -0.031(8)
C143 0.097(9) 0.103(8) 0.099(8) -0.032(7) -0.004(8) -0.031(8)
C144 0.098(8) 0.099(8) 0.099(8) -0.034(7) -0.003(7) -0.031(7)
C145 0.096(7) 0.087(7) 0.099(7) -0.042(6) 0.002(7) -0.035(6)
C150 0.096(8) 0.088(8) 0.099(8) -0.043(7) 0.003(7) -0.035(7)
C149 0.097(8) 0.090(8) 0.100(9) -0.043(7) 0.003(8) -0.034(7)
C148 0.097(9) 0.090(8) 0.101(9) -0.043(7) 0.003(8) -0.032(7)
C147 0.097(8) 0.090(8) 0.100(9) -0.043(7) 0.003(8) -0.032(7)
C146 0.097(8) 0.089(8) 0.099(8) -0.042(7) 0.003(7) -0.033(7)
C151 0.098(7) 0.086(7) 0.103(7) -0.038(6) 0.002(7) -0.036(6)
C152 0.099(8) 0.086(7) 0.106(8) -0.036(7) 0.003(7) -0.036(7)
C153 0.100(8) 0.087(8) 0.109(9) -0.035(7) 0.001(8) -0.037(7)
C154 0.101(8) 0.088(8) 0.109(9) -0.036(8) 0.003(8) -0.036(7)
C155 0.100(8) 0.085(8) 0.106(9) -0.039(7) 0.002(8) -0.039(7)
C156 0.099(8) 0.084(7) 0.103(8) -0.042(7) 0.001(7) -0.038(7)
B3 0.098(6) 0.088(6) 0.099(7) -0.040(6) 0.002(6) -0.036(5)
C157 0.082(6) 0.048(6) 0.059(5) -0.008(5) -0.017(5) -0.013(5)
C158 0.083(7) 0.050(6) 0.060(6) -0.006(6) -0.015(6) -0.013(6)
C159 0.086(7) 0.051(7) 0.062(7) -0.006(6) -0.013(6) -0.013(6)
C160 0.087(7) 0.050(7) 0.061(7) -0.009(6) -0.014(6) -0.017(7)
C161 0.086(7) 0.049(7) 0.059(7) -0.010(6) -0.016(6) -0.018(6)
C162 0.083(7) 0.048(6) 0.058(6) -0.010(6) -0.018(6) -0.017(6)
C163 0.080(6) 0.054(5) 0.056(6) -0.008(5) -0.023(5) -0.016(5)
C168 0.081(7) 0.055(6) 0.055(6) -0.009(5) -0.024(6) -0.018(6)
C167 0.081(7) 0.054(6) 0.055(7) -0.008(6) -0.025(7) -0.021(6)
C166 0.083(8) 0.054(6) 0.055(7) -0.008(6) -0.025(7) -0.020(6)
C165 0.083(7) 0.054(6) 0.055(7) -0.007(6) -0.024(6) -0.019(6)
C164 0.082(7) 0.054(6) 0.056(6) -0.008(5) -0.025(6) -0.018(6)
C169 0.076(6) 0.057(5) 0.061(6) -0.003(5) -0.017(5) -0.005(5)
C170 0.077(7) 0.057(6) 0.064(7) -0.004(6) -0.015(6) -0.002(6)
C171 0.077(7) 0.059(6) 0.067(7) -0.002(6) -0.012(7) 0.000(6)
C172 0.076(7) 0.060(7) 0.066(7) -0.002(7) -0.011(7) 0.001(7)
C173 0.075(7) 0.061(7) 0.066(7) 0.000(6) -0.012(6) -0.001(6)
C174 0.074(7) 0.060(6) 0.064(7) -0.001(6) -0.015(6) -0.003(6)
C175 0.075(6) 0.048(5) 0.057(6) -0.008(5) -0.022(5) -0.012(5)
C176 0.074(7) 0.048(6) 0.054(7) -0.009(5) -0.022(6) -0.010(6)
C177 0.074(7) 0.050(7) 0.057(7) -0.008(6) -0.021(6) -0.009(6)
C178 0.074(7) 0.050(7) 0.059(7) -0.007(6) -0.022(6) -0.011(6)
C179 0.075(7) 0.049(7) 0.060(7) -0.008(6) -0.021(6) -0.013(6)
C180 0.074(7) 0.048(6) 0.058(7) -0.008(5) -0.023(6) -0.013(6)
B4 0.077(5) 0.051(5) 0.057(5) -0.008(4) -0.021(4) -0.012(4)

loop_
_atom_type_symbol
_atom_type_description
_atom_type_scat_dispersion_real
_atom_type_scat_dispersion_imag
_atom_type_scat_source
C C 0.0181 0.0091 'International Tables Vol C Tables 4.2.6.8 and 6.1.1.4'
H H 0.0000 0.0000 'International Tables Vol C Tables 4.2.6.8 and 6.1.1.4'
B B 0.0090 0.0039 'International Tables Vol C Tables 4.2.6.8 and 6.1.1.4'
N N 0.0311 0.0180 'International Tables Vol C Tables 4.2.6.8 and 6.1.1.4'
Pd Pd 0.1215 3.9337 'International Tables Vol C Tables 4.2.6.8 and 6.1.1.4'
S S 0.3331 0.5567 'International Tables Vol C Tables 4.2.6.8 and 6.1.1.4'

loop_
_exptl_crystal_face_index_h
_exptl_crystal_face_index_k
_exptl_crystal_face_index_l
_exptl_crystal_face_perp_dist
1 0 0 0.0248
-1 0 0 0.0258
-1 -1 -2 0.0699
1 1 2 0.0921
0 -1 0 0.0969
0 1 0 0.1083
-1 1 -1 0.0965
2 -1 2 0.0969
-1 -1 -1 0.0621
1 1 1 0.0791
-1 -1 2 0.1174
1 1 -2 0.1212
-1 1 2 0.0734

loop_
_geom_angle_atom_site_label_1
_geom_angle_atom_site_label_2
_geom_angle_atom_site_label_3
_geom_angle
_geom_angle_site_symmetry_1
_geom_angle_site_symmetry_3
_geom_angle_publ_flag
N1 Pd1 N2 178.2(8) . . ?
N1 Pd1 N3 89.7(7) . . ?
N1 Pd1 N4 90.9(6) . . ?
N3 Pd1 N2 89.9(8) . . ?
N4 Pd1 N2 89.4(8) . . ?
N4 Pd1 N3 177.2(6) . . ?
N6 Pd2 N5 91.1(7) . . ?
N7 Pd2 N5 88.1(7) . . ?
N7 Pd2 N6 179.0(7) . . ?
N7 Pd2 N12 92.4(7) . 2_665 ?
N12 Pd2 N5 178.9(6) 2_665 . ?
N12 Pd2 N6 88.3(7) 2_665 . ?
N9 Pd3 N8 90.5(6) . . ?
N9 Pd3 N10 179.8(7) . . ?
N9 Pd3 N11 91.4(6) . . ?
N10 Pd3 N8 89.6(6) . . ?
N11 Pd3 N8 178.0(6) . . ?
N11 Pd3 N10 88.5(6) . . ?
C9 S1 C6 91.3(14) . . ?
C23 S2 C20 92.6(13) . . ?
C37 S3 C34 98.4(12) . . ?
C51 S4 C48 88.3(13) . . ?
C60 S5 C57 90.3(13) . . ?
C71 S6 C74 92.1(13) . . ?
C1 N1 Pd1 117.9(8) . . ?
C1 N1 C5 120.0 . . ?
C5 N1 Pd1 122.1(8) . . ?
N1 C1 H1 120.0 . . ?
N1 C1 C2 120.0 . . ?
C2 C1 H1 120.0 . . ?
C1 C2 H2 120.0 . . ?
C3 C2 C1 120.0 . . ?
C3 C2 H2 120.0 . . ?
C2 C3 C6 121.5(15) . . ?
C4 C3 C2 120.0 . . ?
C4 C3 C6 118.5(15) . . ?
C3 C4 H4 120.0 . . ?
C5 C4 C3 120.0 . . ?
C5 C4 H4 120.0 . . ?
N1 C5 H5 120.0 . . ?
C4 C5 N1 120.0 . . ?
C4 C5 H5 120.0 . . ?
C15 N2 Pd1 112.8(17) . . ?
C19 N2 Pd1 124(2) . . ?
C19 N2 C15 122(3) . . ?
C29 N3 Pd1 120.4(9) . . ?
C29 N3 C33 120.0 . . ?
C33 N3 Pd1 119.5(9) . . ?
N3 C29 H29 120.0 . . ?
N3 C29 C30 120.0 . . ?
C30 C29 H29 120.0 . . ?
C29 C30 H30 120.0 . . ?
C31 C30 C29 120.0 . . ?
C31 C30 H30 120.0 . . ?
C30 C31 C32 120.0 . . ?
C30 C31 C34 111.0(16) . . ?
C32 C31 C34 128.9(16) . . ?
C31 C32 H32 120.0 . . ?
C33 C32 C31 120.0 . . ?
C33 C32 H32 120.0 . . ?
N3 C33 H33 120.0 . . ?
C32 C33 N3 120.0 . . ?
C32 C33 H33 120.0 . . ?
C47 N4 Pd1 118.7(8) . . ?
C47 N4 C43 120.0 . . ?
C43 N4 Pd1 121.0(8) . . ?
N4 C47 H47 120.0 . . ?
N4 C47 C46 120.0 . . ?
C46 C47 H47 120.0 . . ?
C47 C46 C45 120.0 . . ?
C47 C46 C48 119.9(14) . . ?
C45 C46 C48 120.1(14) . . ?
C46 C45 H45 120.0 . . ?
C44 C45 C46 120.0 . . ?
C44 C45 H45 120.0 . . ?
C45 C44 H44 120.0 . . ?
C43 C44 C45 120.0 . . ?
C43 C44 H44 120.0 . . ?
N4 C43 H43 120.0 . . ?
C44 C43 N4 120.0 . . ?
C44 C43 H43 120.0 . . ?
C27 N5 Pd2 120.3(8) . . ?
C27 N5 C26 120.0 . . ?
C26 N5 Pd2 119.7(8) . . ?
N5 C27 H27 120.0 . . ?
C28 C27 N5 120.0 . . ?
C28 C27 H27 120.0 . . ?
C27 C28 H28 120.0 . . ?
C24 C28 C27 120.0 . . ?
C24 C28 H28 120.0 . . ?
C28 C24 C25 120.0 . . ?
C28 C24 C23 117.9(15) . . ?
C25 C24 C23 121.8(15) . . ?
C24 C25 H25 120.0 . . ?
C24 C25 C26 120.0 . . ?
C26 C25 H25 120.0 . . ?
N5 C26 H26 120.0 . . ?
C25 C26 N5 120.0 . . ?
C25 C26 H26 120.0 . . ?
C52 N6 Pd2 120.5(8) . . ?
C52 N6 C56 120.0 . . ?
C56 N6 Pd2 118.9(8) . . ?
N6 C52 H52 120.0 . . ?
N6 C52 C53 120.0 . . ?
C53 C52 H52 120.0 . . ?
C54 C53 C52 120.0 . . ?
C53 C54 C57 119.3(14) . . ?
C55 C54 C53 120.0 . . ?
C55 C54 C57 120.7(14) . . ?
C54 C55 H55 120.0 . . ?
C54 C55 C56 120.0 . . ?
C56 C55 H55 120.0 . . ?
N6 C56 H56 120.0 . . ?
C55 C56 N6 120.0 . . ?
C55 C56 H56 120.0 . . ?
C66 N7 Pd2 121.0(8) . . ?
C66 N7 C70 120.0 . . ?
C70 N7 Pd2 118.9(8) . . ?
N7 C66 H66 120.0 . . ?
C67 C66 N7 120.0 . . ?
C67 C66 H66 120.0 . . ?
C66 C67 C71 116.9(14) . . ?
C68 C67 C66 120.0 . . ?
C68 C67 C71 123.1(14) . . ?
C67 C68 H68 120.0 . . ?
C67 C68 C69 120.0 . . ?
C69 C68 H68 120.0 . . ?
C68 C69 H69 120.0 . . ?
C70 C69 C68 120.0 . . ?
C70 C69 H69 120.0 . . ?
N7 C70 H70 120.0 . . ?
C69 C70 N7 120.0 . . ?
C69 C70 H70 120.0 . . ?
C62 N8 Pd3 119.6(7) . . ?
C62 N8 C63 120.0 . . ?
C63 N8 Pd3 120.4(7) . . ?
N8 C62 H62 120.0 . . ?
C61 C62 N8 120.0 . . ?
C61 C62 H62 120.0 . . ?
C62 C61 C65 120.0 . . ?
C62 C61 C60 118.7(14) . . ?
C65 C61 C60 121.3(14) . . ?
C61 C65 H65 120.0 . . ?
C61 C65 C64 120.0 . . ?
C64 C65 H65 120.0 . . ?
C65 C64 H64 120.0 . . ?
C63 C64 C65 120.0 . . ?
C63 C64 H64 120.0 . . ?
N8 C63 H63 120.0 . . ?
C64 C63 N8 120.0 . . ?
C64 C63 H63 120.0 . . ?
C39 N9 Pd3 117.3(8) . . ?
C39 N9 C40 120.0 . . ?
C40 N9 Pd3 122.5(8) . . ?
N9 C39 H39 120.0 . . ?
C38 C39 N9 120.0 . . ?
C38 C39 H39 120.0 . . ?
C39 C38 C42 120.0 . . ?
C37 C38 C39 118.1(15) . . ?
C37 C38 C42 120.8(16) . . ?
C38 C42 H42 120.0 . . ?
C41 C42 C38 120.0 . . ?
C41 C42 H42 120.0 . . ?
C42 C41 H41 120.0 . . ?
C42 C41 C40 120.0 . . ?
C40 C41 H41 120.0 . . ?
N9 C40 H40 120.0 . . ?
C41 C40 N9 120.0 . . ?
C41 C40 H40 120.0 . . ?
C75 N10 Pd3 120.4(9) . . ?
C75 N10 C79 120.0 . . ?
C79 N10 Pd3 119.5(9) . . ?
N10 C75 H75 120.0 . . ?
C76 C75 N10 120.0 . . ?
C76 C75 H75 120.0 . . ?
C75 C76 H76 120.0 . . ?
C75 C76 C77 120.0 . . ?
C77 C76 H76 120.0 . . ?
C76 C77 C51 120.9(15) . 2_665 ?
C78 C77 C76 120.0 . . ?
C78 C77 C51 118.9(15) . 2_665 ?
C77 C78 H78 120.0 . . ?
C77 C78 C79 120.0 . . ?
C79 C78 H78 120.0 . . ?
N10 C79 H79 120.0 . . ?
C78 C79 N10 120.0 . . ?
C78 C79 H79 120.0 . . ?
C84 N11 Pd3 118.6(6) . . ?
C84 N11 C80 120.0 . . ?
C80 N11 Pd3 121.2(6) . . ?
N11 C84 H84 120.0 . . ?
N11 C84 C83 120.0 . . ?
C83 C84 H84 120.0 . . ?
C84 C83 H83 120.0 . . ?
C82 C83 C84 120.0 . . ?
C82 C83 H83 120.0 . . ?
C83 C82 C74 119.8(12) . 2_665 ?
C81 C82 C83 120.0 . . ?
C81 C82 C74 119.8(12) . 2_665 ?
C82 C81 H81 120.0 . . ?
C80 C81 C82 120.0 . . ?
C80 C81 H81 120.0 . . ?
N11 C80 H80 120.0 . . ?
C81 C80 N11 120.0 . . ?
C81 C80 H80 120.0 . . ?
C12 N12 Pd2 123.7(8) . 2_665 ?
C12 N12 C11 120.0 . . ?
C11 N12 Pd2 116.1(8) . 2_665 ?
N12 C12 H12 120.0 . . ?
N12 C12 C13 120.0 . . ?
C13 C12 H12 120.0 . . ?
C12 C13 H13 120.0 . . ?
C14 C13 C12 120.0 . . ?
C14 C13 H13 120.0 . . ?
C13 C14 H14 120.0 . . ?
C13 C14 C10 120.0 . . ?
C10 C14 H14 120.0 . . ?
C14 C10 C9 124.4(15) . . ?
C11 C10 C14 120.0 . . ?
C11 C10 C9 115.5(15) . . ?
N12 C11 H11 120.0 . . ?
C10 C11 N12 120.0 . . ?
C10 C11 H11 120.0 . . ?
C3 C6 S1 120.0(18) . . ?
C7 C6 S1 114(2) . . ?
C7 C6 C3 126(2) . . ?
C6 C7 H7 125.1 . . ?
C6 C7 C8 110(3) . . ?
C8 C7 H7 125.1 . . ?
C7 C8 H8 123.4 . . ?
C9 C8 C7 113(2) . . ?
C9 C8 H8 123.4 . . ?
C10 C9 S1 125(2) . . ?
C8 C9 S1 112(2) . . ?
C8 C9 C10 123(2) . . ?
N2 C15 H15 120.8 . . ?
N2 C15 C16 118(2) . . ?
C16 C15 H15 120.8 . . ?
C15 C16 C20 120(2) . . ?
C17 C16 C15 116(2) . . ?
C17 C16 C20 124(3) . . ?
C16 C17 H17 118.7 . . ?
C16 C17 C18 123(3) . . ?
C18 C17 H17 118.7 . . ?
C17 C18 H18 124.8 . . ?
C19 C18 C17 110(3) . . ?
C19 C18 H18 124.8 . . ?
N2 C19 C18 130(3) . . ?
N2 C19 H19 115.1 . . ?
C18 C19 H19 115.1 . . ?
C16 C20 S2 119(2) . . ?
C21 C20 S2 110(2) . . ?
C21 C20 C16 130(3) . . ?
C20 C21 H21 123.7 . . ?
C20 C21 C22 113(3) . . ?
C22 C21 H21 123.7 . . ?
C21 C22 H22 121.8 . . ?
C23 C22 C21 116(3) . . ?
C23 C22 H22 121.8 . . ?
C24 C23 S2 124.4(19) . . ?
C22 C23 S2 108(2) . . ?
C22 C23 C24 128(2) . . ?
C31 C34 S3 115(2) . . ?
C35 C34 S3 107(2) . . ?
C35 C34 C31 138(3) . . ?
C34 C35 H35 123.2 . . ?
C34 C35 C36 114(3) . . ?
C36 C35 H35 123.2 . . ?
C35 C36 H36 119.8 . . ?
C35 C36 C37 120(3) . . ?
C37 C36 H36 119.8 . . ?
C38 C37 S3 131.5(18) . . ?
C38 C37 C36 129(2) . . ?
C36 C37 S3 96.7(18) . . ?
C46 C48 S4 116.0(17) . . ?
C49 C48 S4 112.0(17) . . ?
C49 C48 C46 131(2) . . ?
C48 C49 H49 124.7 . . ?
C48 C49 C50 111(2) . . ?
C50 C49 H49 124.7 . . ?
C49 C50 H50 124.0 . . ?
C51 C50 C49 112(3) . . ?
C51 C50 H50 124.0 . . ?
C77 C51 S4 119(3) 2_665 . ?
C50 C51 S4 117(2) . . ?
C50 C51 C77 124(3) . 2_665 ?
C54 C57 S5 117.1(18) . . ?
C58 C57 S5 113(2) . . ?
C58 C57 C54 129(2) . . ?
C57 C58 H58 126.8 . . ?
C57 C58 C59 106(2) . . ?
C59 C58 H58 126.8 . . ?
C58 C59 H59 122.1 . . ?
C60 C59 C58 116(3) . . ?
C60 C59 H59 122.1 . . ?
C61 C60 S5 121.3(18) . . ?
C59 C60 S5 111.7(19) . . ?
C59 C60 C61 127(2) . . ?
C67 C71 S6 125.2(18) . . ?
C72 C71 S6 112(2) . . ?
C72 C71 C67 123(2) . . ?
C71 C72 H72 123.8 . . ?
C71 C72 C73 112(2) . . ?
C73 C72 H72 123.8 . . ?
C72 C73 H73 123.6 . . ?
C74 C73 C72 113(2) . . ?
C74 C73 H73 123.6 . . ?
C82 C74 S6 121(3) 2_665 . ?
C73 C74 S6 110(2) . . ?
C73 C74 C82 128(2) . 2_665 ?
C90 C85 C86 120.0 . . ?
C90 C85 B1 121.0(10) . . ?
C86 C85 B1 119.0(10) . . ?
C85 C90 H90 120.0 . . ?
C89 C90 C85 120.0 . . ?
C89 C90 H90 120.0 . . ?
C90 C89 H89 120.0 . . ?
C90 C89 C88 120.0 . . ?
C88 C89 H89 120.0 . . ?
C89 C88 H88 120.0 . . ?
C87 C88 C89 120.0 . . ?
C87 C88 H88 120.0 . . ?
C88 C87 H87 120.0 . . ?
C88 C87 C86 120.0 . . ?
C86 C87 H87 120.0 . . ?
C85 C86 H86 120.0 . . ?
C87 C86 C85 120.0 . . ?
C87 C86 H86 120.0 . . ?
C96 C91 C92 120.0 . . ?
C96 C91 B1 118.5(11) . . ?
C92 C91 B1 121.4(11) . . ?
C91 C96 H96 120.0 . . ?
C95 C96 C91 120.0 . . ?
C95 C96 H96 120.0 . . ?
C96 C95 H95 120.0 . . ?
C94 C95 C96 120.0 . . ?
C94 C95 H95 120.0 . . ?
C95 C94 H94 120.0 . . ?
C95 C94 C93 120.0 . . ?
C93 C94 H94 120.0 . . ?
C94 C93 H93 120.0 . . ?
C94 C93 C92 120.0 . . ?
C92 C93 H93 120.0 . . ?
C91 C92 H92 120.0 . . ?
C93 C92 C91 120.0 . . ?
C93 C92 H92 120.0 . . ?
C102 C97 C98 120.0 . . ?
C102 C97 B1 121.0(11) . . ?
C98 C97 B1 118.8(11) . . ?
C97 C102 H102 120.0 . . ?
C101 C102 C97 120.0 . . ?
C101 C102 H102 120.0 . . ?
C102 C101 H101 120.0 . . ?
C102 C101 C100 120.0 . . ?
C100 C101 H101 120.0 . . ?
C101 C100 H100 120.0 . . ?
C99 C100 C101 120.0 . . ?
C99 C100 H100 120.0 . . ?
C100 C99 H99 120.0 . . ?
C100 C99 C98 120.0 . . ?
C98 C99 H99 120.0 . . ?
C97 C98 H98 120.0 . . ?
C99 C98 C97 120.0 . . ?
C99 C98 H98 120.0 . . ?
C108 C103 C104 120.0 . . ?
C108 C103 B1 117.7(11) . . ?
C104 C103 B1 122.3(11) . . ?
C103 C108 H108 120.0 . . ?
C103 C108 C107 120.0 . . ?
C107 C108 H108 120.0 . . ?
C108 C107 H107 120.0 . . ?
C108 C107 C106 120.0 . . ?
C106 C107 H107 120.0 . . ?
C107 C106 H106 120.0 . . ?
C105 C106 C107 120.0 . . ?
C105 C106 H106 120.0 . . ?
C106 C105 H105 120.0 . . ?
C104 C105 C106 120.0 . . ?
C104 C105 H105 120.0 . . ?
C103 C104 H104 120.0 . . ?
C105 C104 C103 120.0 . . ?
C105 C104 H104 120.0 . . ?
C91 B1 C85 109.4(11) . . ?
C91 B1 C103 110.6(11) . . ?
C97 B1 C85 107.4(11) . . ?
C97 B1 C91 108.6(11) . . ?
C97 B1 C103 108.6(11) . . ?
C103 B1 C85 112.2(11) . . ?
C110 C109 C114 120.0 . . ?
C110 C109 B2 116.3(13) . . ?
C114 C109 B2 123.5(13) . . ?
C109 C110 H110 120.0 . . ?
C111 C110 C109 120.0 . . ?
C111 C110 H110 120.0 . . ?
C110 C111 H111 120.0 . . ?
C112 C111 C110 120.0 . . ?
C112 C111 H111 120.0 . . ?
C111 C112 H112 120.0 . . ?
C111 C112 C113 120.0 . . ?
C113 C112 H112 120.0 . . ?
C112 C113 H113 120.0 . . ?
C114 C113 C112 120.0 . . ?
C114 C113 H113 120.0 . . ?
C109 C114 H114 120.0 . . ?
C113 C114 C109 120.0 . . ?
C113 C114 H114 120.0 . . ?
C116 C115 C120 120.0 . . ?
C116 C115 B2 119.8(14) . . ?
C120 C115 B2 120.2(14) . . ?
C115 C116 H116 120.0 . . ?
C115 C116 C117 120.0 . . ?
C117 C116 H116 120.0 . . ?
C116 C117 H117 120.0 . . ?
C116 C117 C118 120.0 . . ?
C118 C117 H117 120.0 . . ?
C117 C118 H118 120.0 . . ?
C117 C118 C119 120.0 . . ?
C119 C118 H118 120.0 . . ?
C118 C119 H119 120.0 . . ?
C120 C119 C118 120.0 . . ?
C120 C119 H119 120.0 . . ?
C115 C120 H120 120.0 . . ?
C119 C120 C115 120.0 . . ?
C119 C120 H120 120.0 . . ?
C122 C121 C126 120.0 . . ?
C122 C121 B2 121.0(13) . . ?
C126 C121 B2 118.5(13) . . ?
C121 C122 H122 120.0 . . ?
C121 C122 C123 120.0 . . ?
C123 C122 H122 120.0 . . ?
C122 C123 H123 120.0 . . ?
C124 C123 C122 120.0 . . ?
C124 C123 H123 120.0 . . ?
C123 C124 H124 120.0 . . ?
C123 C124 C125 120.0 . . ?
C125 C124 H124 120.0 . . ?
C124 C125 H125 120.0 . . ?
C124 C125 C126 120.0 . . ?
C126 C125 H125 120.0 . . ?
C121 C126 H126 120.0 . . ?
C125 C126 C121 120.0 . . ?
C125 C126 H126 120.0 . . ?
C128 C127 C132 120.0 . . ?
C128 C127 B2 117.4(14) . . ?
C132 C127 B2 121.6(14) . . ?
C127 C128 H128 120.0 . . ?
C129 C128 C127 120.0 . . ?
C129 C128 H128 120.0 . . ?
C128 C129 H129 120.0 . . ?
C128 C129 C130 120.0 . . ?
C130 C129 H129 120.0 . . ?
C129 C130 H130 120.0 . . ?
C131 C130 C129 120.0 . . ?
C131 C130 H130 120.0 . . ?
C130 C131 H131 120.0 . . ?
C130 C131 C132 120.0 . . ?
C132 C131 H131 120.0 . . ?
C127 C132 H132 120.0 . . ?
C131 C132 C127 120.0 . . ?
C131 C132 H132 120.0 . . ?
C109 B2 C127 111.3(13) . . ?
C115 B2 C109 100.6(12) . . ?
C115 B2 C127 113.3(14) . . ?
C121 B2 C109 112.2(13) . . ?
C121 B2 C115 116.9(13) . . ?
C121 B2 C127 102.9(13) . . ?
C134 C133 C138 120.0 . . ?
C134 C133 B3 121.9(16) . . ?
C138 C133 B3 118.1(16) . . ?
C133 C134 H134 120.0 . . ?
C135 C134 C133 120.0 . . ?
C135 C134 H134 120.0 . . ?
C134 C135 H135 120.0 . . ?
C136 C135 C134 120.0 . . ?
C136 C135 H135 120.0 . . ?
C135 C136 H136 120.0 . . ?
C135 C136 C137 120.0 . . ?
C137 C136 H136 120.0 . . ?
C136 C137 H137 120.0 . . ?
C138 C137 C136 120.0 . . ?
C138 C137 H137 120.0 . . ?
C133 C138 H138 120.0 . . ?
C137 C138 C133 120.0 . . ?
C137 C138 H138 120.0 . . ?
C140 C139 C144 120.0 . . ?
C140 C139 B3 120.8(17) . . ?
C144 C139 B3 119.2(17) . . ?
C139 C140 H140 120.0 . . ?
C139 C140 C141 120.0 . . ?
C141 C140 H140 120.0 . . ?
C140 C141 H141 120.0 . . ?
C140 C141 C142 120.0 . . ?
C142 C141 H141 120.0 . . ?
C141 C142 H142 120.0 . . ?
C143 C142 C141 120.0 . . ?
C143 C142 H142 120.0 . . ?
C142 C143 H143 120.0 . . ?
C144 C143 C142 120.0 . . ?
C144 C143 H143 120.0 . . ?
C139 C144 H144 120.0 . . ?
C143 C144 C139 120.0 . . ?
C143 C144 H144 120.0 . . ?
C150 C145 C146 120.0 . . ?
C150 C145 B3 119.1(17) . . ?
C146 C145 B3 120.8(17) . . ?
C145 C150 H150 120.0 . . ?
C149 C150 C145 120.0 . . ?
C149 C150 H150 120.0 . . ?
C150 C149 H149 120.0 . . ?
C150 C149 C148 120.0 . . ?
C148 C149 H149 120.0 . . ?
C149 C148 H148 120.0 . . ?
C147 C148 C149 120.0 . . ?
C147 C148 H148 120.0 . . ?
C148 C147 H147 120.0 . . ?
C148 C147 C146 120.0 . . ?
C146 C147 H147 120.0 . . ?
C145 C146 H146 120.0 . . ?
C147 C146 C145 120.0 . . ?
C147 C146 H146 120.0 . . ?
C152 C151 C156 120.0 . . ?
C152 C151 B3 121.3(16) . . ?
C156 C151 B3 118.6(16) . . ?
C151 C152 H152 120.0 . . ?
C153 C152 C151 120.0 . . ?
C153 C152 H152 120.0 . . ?
C152 C153 H153 120.0 . . ?
C152 C153 C154 120.0 . . ?
C154 C153 H153 120.0 . . ?
C153 C154 H154 120.0 . . ?
C155 C154 C153 120.0 . . ?
C155 C154 H154 120.0 . . ?
C154 C155 H155 120.0 . . ?
C154 C155 C156 120.0 . . ?
C156 C155 H155 120.0 . . ?
C151 C156 H156 120.0 . . ?
C155 C156 C151 120.0 . . ?
C155 C156 H156 120.0 . . ?
C133 B3 C139 115.6(16) . . ?
C133 B3 C145 104.3(15) . . ?
C133 B3 C151 110.8(16) . . ?
C139 B3 C145 109.7(16) . . ?
C139 B3 C151 104.8(16) . . ?
C145 B3 C151 111.9(16) . . ?
C158 C157 C162 120.0 . . ?
C158 C157 B4 119.0(13) . . ?
C162 C157 B4 120.9(13) . . ?
C157 C158 H158 120.0 . . ?
C159 C158 C157 120.0 . . ?
C159 C158 H158 120.0 . . ?
C158 C159 H159 120.0 . . ?
C158 C159 C160 120.0 . . ?
C160 C159 H159 120.0 . . ?
C159 C160 H160 120.0 . . ?
C159 C160 C161 120.0 . . ?
C161 C160 H160 120.0 . . ?
C160 C161 H161 120.0 . . ?
C160 C161 C162 120.0 . . ?
C162 C161 H161 120.0 . . ?
C157 C162 H162 120.0 . . ?
C161 C162 C157 120.0 . . ?
C161 C162 H162 120.0 . . ?
C168 C163 C164 120.0 . . ?
C168 C163 B4 122.6(12) . . ?
C164 C163 B4 117.3(12) . . ?
C163 C168 H168 120.0 . . ?
C163 C168 C167 120.0 . . ?
C167 C168 H168 120.0 . . ?
C168 C167 H167 120.0 . . ?
C166 C167 C168 120.0 . . ?
C166 C167 H167 120.0 . . ?
C167 C166 H166 120.0 . . ?
C167 C166 C165 120.0 . . ?
C165 C166 H166 120.0 . . ?
C166 C165 H165 120.0 . . ?
C164 C165 C166 120.0 . . ?
C164 C165 H165 120.0 . . ?
C163 C164 H164 120.0 . . ?
C165 C164 C163 120.0 . . ?
C165 C164 H164 120.0 . . ?
C170 C169 C174 120.0 . . ?
C170 C169 B4 120.0(14) . . ?
C174 C169 B4 120.0(14) . . ?
C169 C170 H170 120.0 . . ?
C171 C170 C169 120.0 . . ?
C171 C170 H170 120.0 . . ?
C170 C171 H171 120.0 . . ?
C170 C171 C172 120.0 . . ?
C172 C171 H171 120.0 . . ?
C171 C172 H172 120.0 . . ?
C173 C172 C171 120.0 . . ?
C173 C172 H172 120.0 . . ?
C172 C173 H173 120.0 . . ?
C172 C173 C174 120.0 . . ?
C174 C173 H173 120.0 . . ?
C169 C174 H174 120.0 . . ?
C173 C174 C169 120.0 . . ?
C173 C174 H174 120.0 . . ?
C176 C175 C180 120.0 . . ?
C176 C175 B4 120.3(13) . . ?
C180 C175 B4 119.6(13) . . ?
C175 C176 H176 120.0 . . ?
C177 C176 C175 120.0 . . ?
C177 C176 H176 120.0 . . ?
C176 C177 H177 120.0 . . ?
C176 C177 C178 120.0 . . ?
C178 C177 H177 120.0 . . ?
C177 C178 H178 120.0 . . ?
C179 C178 C177 120.0 . . ?
C179 C178 H178 120.0 . . ?
C178 C179 H179 120.0 . . ?
C178 C179 C180 120.0 . . ?
C180 C179 H179 120.0 . . ?
C175 C180 H180 120.0 . . ?
C179 C180 C175 120.0 . . ?
C179 C180 H180 120.0 . . ?
C157 B4 C175 107.2(12) . . ?
C163 B4 C157 108.7(12) . . ?
C163 B4 C175 109.8(13) . . ?
C169 B4 C157 109.6(13) . . ?
C169 B4 C163 110.6(13) . . ?
C169 B4 C175 111.0(13) . . ?

loop_
_geom_bond_atom_site_label_1
_geom_bond_atom_site_label_2
_geom_bond_distance
_geom_bond_site_symmetry_2
_geom_bond_publ_flag
Pd1 N1 2.004(11) . ?
Pd1 N2 2.05(2) . ?
Pd1 N3 2.033(11) . ?
Pd1 N4 2.019(11) . ?
Pd2 N5 2.057(12) . ?
Pd2 N6 2.042(11) . ?
Pd2 N7 2.014(11) . ?
Pd2 N12 2.031(12) 2_665 ?
Pd3 N8 2.027(10) . ?
Pd3 N9 2.003(11) . ?
Pd3 N10 2.019(11) . ?
Pd3 N11 2.011(9) . ?
S1 C6 1.74(3) . ?
S1 C9 1.65(3) . ?
S2 C20 1.76(3) . ?
S2 C23 1.75(3) . ?
S3 C34 1.79(3) . ?
S3 C37 1.74(3) . ?
S4 C48 1.72(3) . ?
S4 C51 1.68(3) . ?
S5 C57 1.75(3) . ?
S5 C60 1.66(3) . ?
S6 C71 1.69(3) . ?
S6 C74 1.72(3) . ?
N1 C1 1.3900 . ?
N1 C5 1.3900 . ?
C1 H1 0.9500 . ?
C1 C2 1.3900 . ?
C2 H2 0.9500 . ?
C2 C3 1.3900 . ?
C3 C4 1.3900 . ?
C3 C6 1.51(3) . ?
C4 H4 0.9500 . ?
C4 C5 1.3900 . ?
C5 H5 0.9500 . ?
N2 C15 1.37(3) . ?
N2 C19 1.15(3) . ?
N3 C29 1.3900 . ?
N3 C33 1.3900 . ?
C29 H29 0.9500 . ?
C29 C30 1.3900 . ?
C30 H30 0.9500 . ?
C30 C31 1.3900 . ?
C31 C32 1.3900 . ?
C31 C34 1.45(3) . ?
C32 H32 0.9500 . ?
C32 C33 1.3900 . ?
C33 H33 0.9500 . ?
N4 C47 1.3900 . ?
N4 C43 1.3900 . ?
C47 H47 0.9500 . ?
C47 C46 1.3900 . ?
C46 C45 1.3900 . ?
C46 C48 1.518(17) . ?
C45 H45 0.9500 . ?
C45 C44 1.3900 . ?
C44 H44 0.9500 . ?
C44 C43 1.3900 . ?
C43 H43 0.9500 . ?
N5 C27 1.3900 . ?
N5 C26 1.3900 . ?
C27 H27 0.9500 . ?
C27 C28 1.3900 . ?
C28 H28 0.9500 . ?
C28 C24 1.3900 . ?
C24 C25 1.3900 . ?
C24 C23 1.39(3) . ?
C25 H25 0.9500 . ?
C25 C26 1.3900 . ?
C26 H26 0.9500 . ?
N6 C52 1.3900 . ?
N6 C56 1.3900 . ?
C52 H52 0.9500 . ?
C52 C53 1.3900 . ?
C53 C54 1.3900 . ?
C54 C55 1.3900 . ?
C54 C57 1.47(3) . ?
C55 H55 0.9500 . ?
C55 C56 1.3900 . ?
C56 H56 0.9500 . ?
N7 C66 1.3900 . ?
N7 C70 1.3900 . ?
C66 H66 0.9500 . ?
C66 C67 1.3900 . ?
C67 C68 1.3900 . ?
C67 C71 1.47(3) . ?
C68 H68 0.9500 . ?
C68 C69 1.3900 . ?
C69 H69 0.9500 . ?
C69 C70 1.3900 . ?
C70 H70 0.9500 . ?
N8 C62 1.3900 . ?
N8 C63 1.3900 . ?
C62 H62 0.9500 . ?
C62 C61 1.3900 . ?
C61 C65 1.3900 . ?
C61 C60 1.48(3) . ?
C65 H65 0.9500 . ?
C65 C64 1.3900 . ?
C64 H64 0.9500 . ?
C64 C63 1.3900 . ?
C63 H63 0.9500 . ?
N9 C39 1.3900 . ?
N9 C40 1.3900 . ?
C39 H39 0.9500 . ?
C39 C38 1.3900 . ?
C38 C42 1.3900 . ?
C38 C37 1.33(3) . ?
C42 H42 0.9500 . ?
C42 C41 1.3900 . ?
C41 H41 0.9500 . ?
C41 C40 1.3900 . ?
C40 H40 0.9500 . ?
N10 C75 1.3900 . ?
N10 C79 1.3900 . ?
C75 H75 0.9500 . ?
C75 C76 1.3900 . ?
C76 H76 0.9500 . ?
C76 C77 1.3900 . ?
C77 C78 1.3900 . ?
C77 C51 1.56(3) 2_665 ?
C78 H78 0.9500 . ?
C78 C79 1.3900 . ?
C79 H79 0.9500 . ?
N11 C84 1.3900 . ?
N11 C80 1.3900 . ?
C84 H84 0.9500 . ?
C84 C83 1.3900 . ?
C83 H83 0.9500 . ?
C83 C82 1.3900 . ?
C82 C81 1.3900 . ?
C82 C74 1.52(3) 2_665 ?
C81 H81 0.9500 . ?
C81 C80 1.3900 . ?
C80 H80 0.9500 . ?
N12 C12 1.3900 . ?
N12 C11 1.3900 . ?
C12 H12 0.9500 . ?
C12 C13 1.3900 . ?
C13 H13 0.9500 . ?
C13 C14 1.3900 . ?
C14 H14 0.9500 . ?
C14 C10 1.3900 . ?
C10 C11 1.3900 . ?
C10 C9 1.49(3) . ?
C11 H11 0.9500 . ?
C6 C7 1.31(3) . ?
C7 H7 0.9500 . ?
C7 C8 1.43(4) . ?
C8 H8 0.9500 . ?
C8 C9 1.39(4) . ?
C15 H15 0.9500 . ?
C15 C16 1.46(4) . ?
C16 C17 1.39(4) . ?
C16 C20 1.44(4) . ?
C17 H17 0.9500 . ?
C17 C18 1.45(4) . ?
C18 H18 0.9500 . ?
C18 C19 1.43(4) . ?
C19 H19 0.9500 . ?
C20 C21 1.35(4) . ?
C21 H21 0.9500 . ?
C21 C22 1.40(4) . ?
C22 H22 0.9500 . ?
C22 C23 1.38(4) . ?
C34 C35 1.28(4) . ?
C35 H35 0.9500 . ?
C35 C36 1.35(4) . ?
C36 H36 0.9500 . ?
C36 C37 1.496(10) . ?
C48 C49 1.30(3) . ?
C49 H49 0.9500 . ?
C49 C50 1.45(3) . ?
C50 H50 0.9500 . ?
C50 C51 1.21(3) . ?
C57 C58 1.38(4) . ?
C58 H58 0.9500 . ?
C58 C59 1.40(4) . ?
C59 H59 0.9500 . ?
C59 C60 1.35(3) . ?
C71 C72 1.35(3) . ?
C72 H72 0.9500 . ?
C72 C73 1.41(4) . ?
C73 H73 0.9500 . ?
C73 C74 1.37(3) . ?
C85 C90 1.3900 . ?
C85 C86 1.3900 . ?
C85 B1 1.679(10) . ?
C90 H90 0.9500 . ?
C90 C89 1.3900 . ?
C89 H89 0.9500 . ?
C89 C88 1.3900 . ?
C88 H88 0.9500 . ?
C88 C87 1.3900 . ?
C87 H87 0.9500 . ?
C87 C86 1.3900 . ?
C86 H86 0.9500 . ?
C91 C96 1.3900 . ?
C91 C92 1.3900 . ?
C91 B1 1.675(10) . ?
C96 H96 0.9500 . ?
C96 C95 1.3900 . ?
C95 H95 0.9500 . ?
C95 C94 1.3900 . ?
C94 H94 0.9500 . ?
C94 C93 1.3900 . ?
C93 H93 0.9500 . ?
C93 C92 1.3900 . ?
C92 H92 0.9500 . ?
C97 C102 1.3900 . ?
C97 C98 1.3900 . ?
C97 B1 1.669(10) . ?
C102 H102 0.9500 . ?
C102 C101 1.3900 . ?
C101 H101 0.9500 . ?
C101 C100 1.3900 . ?
C100 H100 0.9500 . ?
C100 C99 1.3900 . ?
C99 H99 0.9500 . ?
C99 C98 1.3900 . ?
C98 H98 0.9500 . ?
C103 C108 1.3900 . ?
C103 C104 1.3900 . ?
C103 B1 1.676(9) . ?
C108 H108 0.9500 . ?
C108 C107 1.3900 . ?
C107 H107 0.9500 . ?
C107 C106 1.3900 . ?
C106 H106 0.9500 . ?
C106 C105 1.3900 . ?
C105 H105 0.9500 . ?
C105 C104 1.3900 . ?
C104 H104 0.9500 . ?
C109 C110 1.3900 . ?
C109 C114 1.3900 . ?
C109 B2 1.657(10) . ?
C110 H110 0.9500 . ?
C110 C111 1.3900 . ?
C111 H111 0.9500 . ?
C111 C112 1.3900 . ?
C112 H112 0.9500 . ?
C112 C113 1.3900 . ?
C113 H113 0.9500 . ?
C113 C114 1.3900 . ?
C114 H114 0.9500 . ?
C115 C116 1.3900 . ?
C115 C120 1.3900 . ?
C115 B2 1.656(10) . ?
C116 H116 0.9500 . ?
C116 C117 1.3900 . ?
C117 H117 0.9500 . ?
C117 C118 1.3900 . ?
C118 H118 0.9500 . ?
C118 C119 1.3900 . ?
C119 H119 0.9500 . ?
C119 C120 1.3900 . ?
C120 H120 0.9500 . ?
C121 C122 1.3900 . ?
C121 C126 1.3900 . ?
C121 B2 1.653(10) . ?
C122 H122 0.9500 . ?
C122 C123 1.3900 . ?
C123 H123 0.9500 . ?
C123 C124 1.3900 . ?
C124 H124 0.9500 . ?
C124 C125 1.3900 . ?
C125 H125 0.9500 . ?
C125 C126 1.3900 . ?
C126 H126 0.9500 . ?
C127 C128 1.3900 . ?
C127 C132 1.3900 . ?
C127 B2 1.657(10) . ?
C128 H128 0.9500 . ?
C128 C129 1.3900 . ?
C129 H129 0.9500 . ?
C129 C130 1.3900 . ?
C130 H130 0.9500 . ?
C130 C131 1.3900 . ?
C131 H131 0.9500 . ?
C131 C132 1.3900 . ?
C132 H132 0.9500 . ?
C133 C134 1.3900 . ?
C133 C138 1.3900 . ?
C133 B3 1.660(10) . ?
C134 H134 0.9500 . ?
C134 C135 1.3900 . ?
C135 H135 0.9500 . ?
C135 C136 1.3900 . ?
C136 H136 0.9500 . ?
C136 C137 1.3900 . ?
C137 H137 0.9500 . ?
C137 C138 1.3900 . ?
C138 H138 0.9500 . ?
C139 C140 1.3900 . ?
C139 C144 1.3900 . ?
C139 B3 1.660(10) . ?
C140 H140 0.9500 . ?
C140 C141 1.3900 . ?
C141 H141 0.9500 . ?
C141 C142 1.3900 . ?
C142 H142 0.9500 . ?
C142 C143 1.3900 . ?
C143 H143 0.9500 . ?
C143 C144 1.3900 . ?
C144 H144 0.9500 . ?
C145 C150 1.3900 . ?
C145 C146 1.3900 . ?
C145 B3 1.662(10) . ?
C150 H150 0.9500 . ?
C150 C149 1.3900 . ?
C149 H149 0.9500 . ?
C149 C148 1.3900 . ?
C148 H148 0.9500 . ?
C148 C147 1.3900 . ?
C147 H147 0.9500 . ?
C147 C146 1.3900 . ?
C146 H146 0.9500 . ?
C151 C152 1.3900 . ?
C151 C156 1.3900 . ?
C151 B3 1.664(10) . ?
C152 H152 0.9500 . ?
C152 C153 1.3900 . ?
C153 H153 0.9500 . ?
C153 C154 1.3900 . ?
C154 H154 0.9500 . ?
C154 C155 1.3900 . ?
C155 H155 0.9500 . ?
C155 C156 1.3900 . ?
C156 H156 0.9500 . ?
C157 C158 1.3900 . ?
C157 C162 1.3900 . ?
C157 B4 1.668(10) . ?
C158 H158 0.9500 . ?
C158 C159 1.3900 . ?
C159 H159 0.9500 . ?
C159 C160 1.3900 . ?
C160 H160 0.9500 . ?
C160 C161 1.3900 . ?
C161 H161 0.9500 . ?
C161 C162 1.3900 . ?
C162 H162 0.9500 . ?
C163 C168 1.3900 . ?
C163 C164 1.3900 . ?
C163 B4 1.666(10) . ?
C168 H168 0.9500 . ?
C168 C167 1.3900 . ?
C167 H167 0.9500 . ?
C167 C166 1.3900 . ?
C166 H166 0.9500 . ?
C166 C165 1.3900 . ?
C165 H165 0.9500 . ?
C165 C164 1.3900 . ?
C164 H164 0.9500 . ?
C169 C170 1.3900 . ?
C169 C174 1.3900 . ?
C169 B4 1.666(10) . ?
C170 H170 0.9500 . ?
C170 C171 1.3900 . ?
C171 H171 0.9500 . ?
C171 C172 1.3900 . ?
C172 H172 0.9500 . ?
C172 C173 1.3900 . ?
C173 H173 0.9500 . ?
C173 C174 1.3900 . ?
C174 H174 0.9500 . ?
C175 C176 1.3900 . ?
C175 C180 1.3900 . ?
C175 B4 1.669(10) . ?
C176 H176 0.9500 . ?
C176 C177 1.3900 . ?
C177 H177 0.9500 . ?
C177 C178 1.3900 . ?
C178 H178 0.9500 . ?
C178 C179 1.3900 . ?
C179 H179 0.9500 . ?
C179 C180 1.3900 . ?
C180 H180 0.9500 . ?

loop_
_geom_torsion_atom_site_label_1
_geom_torsion_atom_site_label_2
_geom_torsion_atom_site_label_3
_geom_torsion_atom_site_label_4
_geom_torsion
_geom_torsion_site_symmetry_1
_geom_torsion_site_symmetry_2
_geom_torsion_site_symmetry_3
_geom_torsion_site_symmetry_4
_geom_torsion_publ_flag
Pd1 N1 C1 C2 -177.1(12) . . . . ?
Pd1 N1 C5 C4 177.0(12) . . . . ?
Pd1 N2 C15 C16 -169(2) . . . . ?
Pd1 N2 C19 C18 174(2) . . . . ?
Pd1 N3 C29 C30 -176.8(11) . . . . ?
Pd1 N3 C33 C32 176.8(11) . . . . ?
Pd1 N4 C47 C46 174.5(10) . . . . ?
Pd1 N4 C43 C44 -174.4(10) . . . . ?
Pd2 N5 C27 C28 -177.5(13) . . . . ?
Pd2 N5 C26 C25 177.5(13) . . . . ?
Pd2 N6 C52 C53 171.1(13) . . . . ?
Pd2 N6 C56 C55 -171.3(13) . . . . ?
Pd2 N7 C66 C67 176.6(12) . . . . ?
Pd2 N7 C70 C69 -176.7(11) . . . . ?
Pd2 N12 C12 C13 174.1(12) 2_665 . . . ?
Pd2 N12 C11 C10 -174.5(11) 2_665 . . . ?
Pd3 N8 C62 C61 179.2(11) . . . . ?
Pd3 N8 C63 C64 -179.2(11) . . . . ?
Pd3 N9 C39 C38 175.0(10) . . . . ?
Pd3 N9 C40 C41 -174.7(10) . . . . ?
Pd3 N10 C75 C76 178.2(11) . . . . ?
Pd3 N10 C79 C78 -178.2(11) . . . . ?
Pd3 N11 C84 C83 175.1(10) . . . . ?
Pd3 N11 C80 C81 -175.0(11) . . . . ?
S1 C6 C7 C8 0(3) . . . . ?
S2 C20 C21 C22 3(4) . . . . ?
S3 C34 C35 C36 -12(3) . . . . ?
S4 C48 C49 C50 7(3) . . . . ?
S5 C57 C58 C59 -9(3) . . . . ?
S6 C71 C72 C73 -9(3) . . . . ?
N1 C1 C2 C3 0.0 . . . . ?
C1 N1 C5 C4 0.0 . . . . ?
C1 C2 C3 C4 0.0 . . . . ?
C1 C2 C3 C6 178.5(19) . . . . ?
C2 C3 C4 C5 0.0 . . . . ?
C2 C3 C6 S1 159.1(14) . . . . ?
C2 C3 C6 C7 -23(4) . . . . ?
C3 C4 C5 N1 0.0 . . . . ?
C3 C6 C7 C8 -179(2) . . . . ?
C4 C3 C6 S1 -22(3) . . . . ?
C4 C3 C6 C7 156(2) . . . . ?
C5 N1 C1 C2 0.0 . . . . ?
N2 C15 C16 C17 -4(4) . . . . ?
N2 C15 C16 C20 -178(3) . . . . ?
N3 C29 C30 C31 0.0 . . . . ?
C29 N3 C33 C32 0.0 . . . . ?
C29 C30 C31 C32 0.0 . . . . ?
C29 C30 C31 C34 176.4(17) . . . . ?
C30 C31 C32 C33 0.0 . . . . ?
C30 C31 C34 S3 -170.1(13) . . . . ?
C30 C31 C34 C35 3(4) . . . . ?
C31 C32 C33 N3 0.0 . . . . ?
C31 C34 C35 C36 175(3) . . . . ?
C32 C31 C34 S3 6(3) . . . . ?
C32 C31 C34 C35 179(3) . . . . ?
C33 N3 C29 C30 0.0 . . . . ?
N4 C47 C46 C45 0.0 . . . . ?
N4 C47 C46 C48 -178.3(17) . . . . ?
C47 N4 C43 C44 0.0 . . . . ?
C47 C46 C45 C44 0.0 . . . . ?
C47 C46 C48 S4 -20(2) . . . . ?
C47 C46 C48 C49 170(2) . . . . ?
C46 C45 C44 C43 0.0 . . . . ?
C46 C48 C49 C50 176(2) . . . . ?
C45 C46 C48 S4 161.4(12) . . . . ?
C45 C46 C48 C49 -8(4) . . . . ?
C45 C44 C43 N4 0.0 . . . . ?
C43 N4 C47 C46 0.0 . . . . ?
N5 C27 C28 C24 0.0 . . . . ?
C27 N5 C26 C25 0.0 . . . . ?
C27 C28 C24 C25 0.0 . . . . ?
C27 C28 C24 C23 173(2) . . . . ?
C28 C24 C25 C26 0.0 . . . . ?
C28 C24 C23 S2 -10(3) . . . . ?
C28 C24 C23 C22 168(3) . . . . ?
C24 C25 C26 N5 0.0 . . . . ?
C25 C24 C23 S2 163.3(16) . . . . ?
C25 C24 C23 C22 -19(4) . . . . ?
C26 N5 C27 C28 0.0 . . . . ?
N6 C52 C53 C54 0.0 . . . . ?
C52 N6 C56 C55 0.0 . . . . ?
C52 C53 C54 C55 0.0 . . . . ?
C52 C53 C54 C57 179(2) . . . . ?
C53 C54 C55 C56 0.0 . . . . ?
C53 C54 C57 S5 -170.3(14) . . . . ?
C53 C54 C57 C58 10(4) . . . . ?
C54 C55 C56 N6 0.0 . . . . ?
C54 C57 C58 C59 170(3) . . . . ?
C55 C54 C57 S5 9(3) . . . . ?
C55 C54 C57 C58 -171(3) . . . . ?
C56 N6 C52 C53 0.0 . . . . ?
N7 C66 C67 C68 0.0 . . . . ?
N7 C66 C67 C71 -179(2) . . . . ?
C66 N7 C70 C69 0.0 . . . . ?
C66 C67 C68 C69 0.0 . . . . ?
C66 C67 C71 S6 23(3) . . . . ?
C66 C67 C71 C72 -164(2) . . . . ?
C67 C68 C69 C70 0.0 . . . . ?
C67 C71 C72 C73 177(3) . . . . ?
C68 C67 C71 S6 -156.3(16) . . . . ?
C68 C67 C71 C72 17(4) . . . . ?
C68 C69 C70 N7 0.0 . . . . ?
C70 N7 C66 C67 0.0 . . . . ?
N8 C62 C61 C65 0.0 . . . . ?
N8 C62 C61 C60 -179.2(19) . . . . ?
C62 N8 C63 C64 0.0 . . . . ?
C62 C61 C65 C64 0.0 . . . . ?
C62 C61 C60 S5 18(3) . . . . ?
C62 C61 C60 C59 -168(2) . . . . ?
C61 C65 C64 C63 0.0 . . . . ?
C65 C61 C60 S5 -161.0(15) . . . . ?
C65 C61 C60 C59 12(4) . . . . ?
C65 C64 C63 N8 0.0 . . . . ?
C63 N8 C62 C61 0.0 . . . . ?
N9 C39 C38 C42 0.0 . . . . ?
N9 C39 C38 C37 168(2) . . . . ?
C39 N9 C40 C41 0.0 . . . . ?
C39 C38 C42 C41 0.0 . . . . ?
C39 C38 C37 S3 -3(3) . . . . ?
C39 C38 C37 C36 155(2) . . . . ?
C38 C42 C41 C40 0.0 . . . . ?
C42 C38 C37 S3 164.7(17) . . . . ?
C42 C38 C37 C36 -37(4) . . . . ?
C42 C41 C40 N9 0.0 . . . . ?
C40 N9 C39 C38 0.0 . . . . ?
N10 C75 C76 C77 0.0 . . . . ?
C75 N10 C79 C78 0.0 . . . . ?
C75 C76 C77 C78 0.0 . . . . ?
C75 C76 C77 C51 174.6(17) . . . 2_665 ?
C76 C77 C78 C79 0.0 . . . . ?
C77 C78 C79 N10 0.0 . . . . ?
C79 N10 C75 C76 0.0 . . . . ?
N11 C84 C83 C82 0.0 . . . . ?
C84 N11 C80 C81 0.0 . . . . ?
C84 C83 C82 C81 0.0 . . . . ?
C84 C83 C82 C74 -172.7(19) . . . 2_665 ?
C83 C82 C81 C80 0.0 . . . . ?
C82 C81 C80 N11 0.0 . . . . ?
C80 N11 C84 C83 0.0 . . . . ?
N12 C12 C13 C14 0.0 . . . . ?
C12 N12 C11 C10 0.0 . . . . ?
C12 C13 C14 C10 0.0 . . . . ?
C13 C14 C10 C11 0.0 . . . . ?
C13 C14 C10 C9 -177(2) . . . . ?
C14 C10 C11 N12 0.0 . . . . ?
C14 C10 C9 S1 141.1(17) . . . . ?
C14 C10 C9 C8 -47(3) . . . . ?
C11 N12 C12 C13 0.0 . . . . ?
C11 C10 C9 S1 -36(3) . . . . ?
C11 C10 C9 C8 136(2) . . . . ?
C6 S1 C9 C10 176(2) . . . . ?
C6 S1 C9 C8 3(2) . . . . ?
C6 C3 C4 C5 -178.6(19) . . . . ?
C6 C7 C8 C9 3(4) . . . . ?
C7 C8 C9 S1 -4(3) . . . . ?
C7 C8 C9 C10 -177(2) . . . . ?
C9 S1 C6 C3 177(2) . . . . ?
C9 S1 C6 C7 -2(2) . . . . ?
C9 C10 C11 N12 176.8(19) . . . . ?
C15 N2 C19 C18 6(5) . . . . ?
C15 C16 C17 C18 3(4) . . . . ?
C15 C16 C20 S2 20(4) . . . . ?
C15 C16 C20 C21 -156(3) . . . . ?
C16 C17 C18 C19 1(4) . . . . ?
C16 C20 C21 C22 180(3) . . . . ?
C17 C16 C20 S2 -153(3) . . . . ?
C17 C16 C20 C21 31(5) . . . . ?
C17 C18 C19 N2 -6(5) . . . . ?
C19 N2 C15 C16 0(4) . . . . ?
C20 S2 C23 C24 -180(3) . . . . ?
C20 S2 C23 C22 2(3) . . . . ?
C20 C16 C17 C18 177(3) . . . . ?
C20 C21 C22 C23 -2(4) . . . . ?
C21 C22 C23 S2 -1(4) . . . . ?
C21 C22 C23 C24 -179(3) . . . . ?
C23 S2 C20 C16 180(3) . . . . ?
C23 S2 C20 C21 -3(3) . . . . ?
C23 C24 C25 C26 -173(2) . . . . ?
C34 S3 C37 C38 172(3) . . . . ?
C34 S3 C37 C36 9(2) . . . . ?
C34 C31 C32 C33 -176(2) . . . . ?
C34 C35 C36 C37 22(4) . . . . ?
C35 C36 C37 S3 -19(3) . . . . ?
C35 C36 C37 C38 178(3) . . . . ?
C37 S3 C34 C31 176(2) . . . . ?
C37 S3 C34 C35 0(2) . . . . ?
C37 C38 C42 C41 -168(2) . . . . ?
C48 S4 C51 C77 176(7) . . . 2_665 ?
C48 S4 C51 C50 4(2) . . . . ?
C48 C46 C45 C44 178.3(17) . . . . ?
C48 C49 C50 C51 -4(3) . . . . ?
C49 C50 C51 S4 -1(3) . . . . ?
C49 C50 C51 C77 -172(8) . . . 2_665 ?
C51 S4 C48 C46 -177.3(19) . . . . ?
C51 S4 C48 C49 -6(2) . . . . ?
C51 C77 C78 C79 -174.7(17) 2_665 . . . ?
C57 S5 C60 C61 -178(2) . . . . ?
C57 S5 C60 C59 8(2) . . . . ?
C57 C54 C55 C56 -179(2) . . . . ?
C57 C58 C59 C60 16(4) . . . . ?
C58 C59 C60 S5 -16(4) . . . . ?
C58 C59 C60 C61 170(3) . . . . ?
C60 S5 C57 C54 -179(2) . . . . ?
C60 S5 C57 C58 1(3) . . . . ?
C60 C61 C65 C64 179.2(19) . . . . ?
C71 S6 C74 C82 -177(7) . . . 2_665 ?
C71 S6 C74 C73 -8(2) . . . . ?
C71 C67 C68 C69 179(2) . . . . ?
C71 C72 C73 C74 3(4) . . . . ?
C72 C73 C74 S6 5(3) . . . . ?
C72 C73 C74 C82 172(9) . . . 2_665 ?
C74 S6 C71 C67 -176(2) . . . . ?
C74 S6 C71 C72 10(2) . . . . ?
C74 C82 C81 C80 172.6(19) 2_665 . . . ?
C85 C90 C89 C88 0.0 . . . . ?
C90 C85 C86 C87 0.0 . . . . ?
C90 C85 B1 C91 -140.2(11) . . . . ?
C90 C85 B1 C97 102.1(12) . . . . ?
C90 C85 B1 C103 -17.1(16) . . . . ?
C90 C89 C88 C87 0.0 . . . . ?
C89 C88 C87 C86 0.0 . . . . ?
C88 C87 C86 C85 0.0 . . . . ?
C86 C85 C90 C89 0.0 . . . . ?
C86 C85 B1 C91 41.4(15) . . . . ?
C86 C85 B1 C97 -76.2(13) . . . . ?
C86 C85 B1 C103 164.6(11) . . . . ?
C91 C96 C95 C94 0.0 . . . . ?
C96 C91 C92 C93 0.0 . . . . ?
C96 C91 B1 C85 48.1(15) . . . . ?
C96 C91 B1 C97 165.0(11) . . . . ?
C96 C91 B1 C103 -75.9(14) . . . . ?
C96 C95 C94 C93 0.0 . . . . ?
C95 C94 C93 C92 0.0 . . . . ?
C94 C93 C92 C91 0.0 . . . . ?
C92 C91 C96 C95 0.0 . . . . ?
C92 C91 B1 C85 -130.1(12) . . . . ?
C92 C91 B1 C97 -13.2(15) . . . . ?
C92 C91 B1 C103 105.9(13) . . . . ?
C97 C102 C101 C100 0.0 . . . . ?
C102 C97 C98 C99 0.0 . . . . ?
C102 C97 B1 C85 27.4(14) . . . . ?
C102 C97 B1 C91 -90.8(13) . . . . ?
C102 C97 B1 C103 148.9(11) . . . . ?
C102 C101 C100 C99 0.0 . . . . ?
C101 C100 C99 C98 0.0 . . . . ?
C100 C99 C98 C97 0.0 . . . . ?
C98 C97 C102 C101 0.0 . . . . ?
C98 C97 B1 C85 -158.3(10) . . . . ?
C98 C97 B1 C91 83.5(13) . . . . ?
C98 C97 B1 C103 -36.8(14) . . . . ?
C103 C108 C107 C106 0.0 . . . . ?
C108 C103 C104 C105 0.0 . . . . ?
C108 C103 B1 C85 83.2(14) . . . . ?
C108 C103 B1 C91 -154.4(11) . . . . ?
C108 C103 B1 C97 -35.3(15) . . . . ?
C108 C107 C106 C105 0.0 . . . . ?
C107 C106 C105 C104 0.0 . . . . ?
C106 C105 C104 C103 0.0 . . . . ?
C104 C103 C108 C107 0.0 . . . . ?
C104 C103 B1 C85 -97.0(14) . . . . ?
C104 C103 B1 C91 25.5(16) . . . . ?
C104 C103 B1 C97 144.5(12) . . . . ?
B1 C85 C90 C89 -178.3(15) . . . . ?
B1 C85 C86 C87 178.3(15) . . . . ?
B1 C91 C96 C95 -178.2(15) . . . . ?
B1 C91 C92 C93 178.2(15) . . . . ?
B1 C97 C102 C101 174.3(14) . . . . ?
B1 C97 C98 C99 -174.4(13) . . . . ?
B1 C103 C108 C107 179.9(15) . . . . ?
B1 C103 C104 C105 -179.9(16) . . . . ?
C109 C110 C111 C112 0.0 . . . . ?
C110 C109 C114 C113 0.0 . . . . ?
C110 C109 B2 C115 74.8(15) . . . . ?
C110 C109 B2 C121 -50.2(16) . . . . ?
C110 C109 B2 C127 -165.0(12) . . . . ?
C110 C111 C112 C113 0.0 . . . . ?
C111 C112 C113 C114 0.0 . . . . ?
C112 C113 C114 C109 0.0 . . . . ?
C114 C109 C110 C111 0.0 . . . . ?
C114 C109 B2 C115 -100.9(15) . . . . ?
C114 C109 B2 C121 134.1(13) . . . . ?
C114 C109 B2 C127 19.4(18) . . . . ?
C115 C116 C117 C118 0.0 . . . . ?
C116 C115 C120 C119 0.0 . . . . ?
C116 C115 B2 C109 -95.5(14) . . . . ?
C116 C115 B2 C121 26.3(18) . . . . ?
C116 C115 B2 C127 145.7(13) . . . . ?
C116 C117 C118 C119 0.0 . . . . ?
C117 C118 C119 C120 0.0 . . . . ?
C118 C119 C120 C115 0.0 . . . . ?
C120 C115 C116 C117 0.0 . . . . ?
C120 C115 B2 C109 84.3(14) . . . . ?
C120 C115 B2 C121 -153.9(12) . . . . ?
C120 C115 B2 C127 -34.5(18) . . . . ?
C121 C122 C123 C124 0.0 . . . . ?
C122 C121 C126 C125 0.0 . . . . ?
C122 C121 B2 C109 -28.3(17) . . . . ?
C122 C121 B2 C115 -143.8(13) . . . . ?
C122 C121 B2 C127 91.4(14) . . . . ?
C122 C123 C124 C125 0.0 . . . . ?
C123 C124 C125 C126 0.0 . . . . ?
C124 C125 C126 C121 0.0 . . . . ?
C126 C121 C122 C123 0.0 . . . . ?
C126 C121 B2 C109 159.3(12) . . . . ?
C126 C121 B2 C115 43.8(17) . . . . ?
C126 C121 B2 C127 -81.0(14) . . . . ?
C127 C128 C129 C130 0.0 . . . . ?
C128 C127 C132 C131 0.0 . . . . ?
C128 C127 B2 C109 48.6(17) . . . . ?
C128 C127 B2 C115 161.1(13) . . . . ?
C128 C127 B2 C121 -71.7(15) . . . . ?
C128 C129 C130 C131 0.0 . . . . ?
C129 C130 C131 C132 0.0 . . . . ?
C130 C131 C132 C127 0.0 . . . . ?
C132 C127 C128 C129 0.0 . . . . ?
C132 C127 B2 C109 -143.2(14) . . . . ?
C132 C127 B2 C115 -30.7(19) . . . . ?
C132 C127 B2 C121 96.5(15) . . . . ?
B2 C109 C110 C111 -175.8(15) . . . . ?
B2 C109 C114 C113 175.5(16) . . . . ?
B2 C115 C116 C117 179.8(16) . . . . ?
B2 C115 C120 C119 -179.8(16) . . . . ?
B2 C121 C122 C123 -172.3(16) . . . . ?
B2 C121 C126 C125 172.5(15) . . . . ?
B2 C127 C128 C129 168.4(17) . . . . ?
B2 C127 C132 C131 -167.9(18) . . . . ?
C133 C134 C135 C136 0.0 . . . . ?
C134 C133 C138 C137 0.0 . . . . ?
C134 C133 B3 C139 4(2) . . . . ?
C134 C133 B3 C145 124.8(17) . . . . ?
C134 C133 B3 C151 -114.7(17) . . . . ?
C134 C135 C136 C137 0.0 . . . . ?
C135 C136 C137 C138 0.0 . . . . ?
C136 C137 C138 C133 0.0 . . . . ?
C138 C133 C134 C135 0.0 . . . . ?
C138 C133 B3 C139 -174.4(15) . . . . ?
C138 C133 B3 C145 -54(2) . . . . ?
C138 C133 B3 C151 66.6(19) . . . . ?
C139 C140 C141 C142 0.0 . . . . ?
C140 C139 C144 C143 0.0 . . . . ?
C140 C139 B3 C133 -61(2) . . . . ?
C140 C139 B3 C145 -178.3(16) . . . . ?
C140 C139 B3 C151 61.4(19) . . . . ?
C140 C141 C142 C143 0.0 . . . . ?
C141 C142 C143 C144 0.0 . . . . ?
C142 C143 C144 C139 0.0 . . . . ?
C144 C139 C140 C141 0.0 . . . . ?
C144 C139 B3 C133 120.1(18) . . . . ?
C144 C139 B3 C145 3(2) . . . . ?
C144 C139 B3 C151 -117.6(16) . . . . ?
C145 C150 C149 C148 0.0 . . . . ?
C150 C145 C146 C147 0.0 . . . . ?
C150 C145 B3 C133 120.3(17) . . . . ?
C150 C145 B3 C139 -115.4(17) . . . . ?
C150 C145 B3 C151 0(2) . . . . ?
C150 C149 C148 C147 0.0 . . . . ?
C149 C148 C147 C146 0.0 . . . . ?
C148 C147 C146 C145 0.0 . . . . ?
C146 C145 C150 C149 0.0 . . . . ?
C146 C145 B3 C133 -63(2) . . . . ?
C146 C145 B3 C139 62(2) . . . . ?
C146 C145 B3 C151 177.4(15) . . . . ?
C151 C152 C153 C154 0.0 . . . . ?
C152 C151 C156 C155 0.0 . . . . ?
C152 C151 B3 C133 7(2) . . . . ?
C152 C151 B3 C139 -118.4(17) . . . . ?
C152 C151 B3 C145 122.8(17) . . . . ?
C152 C153 C154 C155 0.0 . . . . ?
C153 C154 C155 C156 0.0 . . . . ?
C154 C155 C156 C151 0.0 . . . . ?
C156 C151 C152 C153 0.0 . . . . ?
C156 C151 B3 C133 -176.7(15) . . . . ?
C156 C151 B3 C139 57.9(19) . . . . ?
C156 C151 B3 C145 -61(2) . . . . ?
B3 C133 C134 C135 -179(2) . . . . ?
B3 C133 C138 C137 179(2) . . . . ?
B3 C139 C140 C141 -179(2) . . . . ?
B3 C139 C144 C143 179(2) . . . . ?
B3 C145 C150 C149 177(2) . . . . ?
B3 C145 C146 C147 -177(2) . . . . ?
B3 C151 C152 C153 176(2) . . . . ?
B3 C151 C156 C155 -176(2) . . . . ?
C157 C158 C159 C160 0.0 . . . . ?
C158 C157 C162 C161 0.0 . . . . ?
C158 C157 B4 C163 99.2(14) . . . . ?
C158 C157 B4 C169 -21.7(17) . . . . ?
C158 C157 B4 C175 -142.2(12) . . . . ?
C158 C159 C160 C161 0.0 . . . . ?
C159 C160 C161 C162 0.0 . . . . ?
C160 C161 C162 C157 0.0 . . . . ?
C162 C157 C158 C159 0.0 . . . . ?
C162 C157 B4 C163 -83.5(15) . . . . ?
C162 C157 B4 C169 155.5(13) . . . . ?
C162 C157 B4 C175 35.0(16) . . . . ?
C163 C168 C167 C166 0.0 . . . . ?
C168 C163 C164 C165 0.0 . . . . ?
C168 C163 B4 C157 12.5(18) . . . . ?
C168 C163 B4 C169 132.8(14) . . . . ?
C168 C163 B4 C175 -104.4(15) . . . . ?
C168 C167 C166 C165 0.0 . . . . ?
C167 C166 C165 C164 0.0 . . . . ?
C166 C165 C164 C163 0.0 . . . . ?
C164 C163 C168 C167 0.0 . . . . ?
C164 C163 B4 C157 -170.6(12) . . . . ?
C164 C163 B4 C169 -50.3(16) . . . . ?
C164 C163 B4 C175 72.5(15) . . . . ?
C169 C170 C171 C172 0.0 . . . . ?
C170 C169 C174 C173 0.0 . . . . ?
C170 C169 B4 C157 -104.4(15) . . . . ?
C170 C169 B4 C163 135.8(14) . . . . ?
C170 C169 B4 C175 13.8(18) . . . . ?
C170 C171 C172 C173 0.0 . . . . ?
C171 C172 C173 C174 0.0 . . . . ?
C172 C173 C174 C169 0.0 . . . . ?
C174 C169 C170 C171 0.0 . . . . ?
C174 C169 B4 C157 76.8(16) . . . . ?
C174 C169 B4 C163 -43.0(17) . . . . ?
C174 C169 B4 C175 -165.1(13) . . . . ?
C175 C176 C177 C178 0.0 . . . . ?
C176 C175 C180 C179 0.0 . . . . ?
C176 C175 B4 C157 -135.1(12) . . . . ?
C176 C175 B4 C163 -17.2(16) . . . . ?
C176 C175 B4 C169 105.3(14) . . . . ?
C176 C177 C178 C179 0.0 . . . . ?
C177 C178 C179 C180 0.0 . . . . ?
C178 C179 C180 C175 0.0 . . . . ?
C180 C175 C176 C177 0.0 . . . . ?
C180 C175 B4 C157 48.8(15) . . . . ?
C180 C175 B4 C163 166.7(11) . . . . ?
C180 C175 B4 C169 -70.8(15) . . . . ?
B4 C157 C158 C159 177.3(15) . . . . ?
B4 C157 C162 C161 -177.2(15) . . . . ?
B4 C163 C168 C167 176.8(18) . . . . ?
B4 C163 C164 C165 -176.9(17) . . . . ?
B4 C169 C170 C171 -178.8(18) . . . . ?
B4 C169 C174 C173 178.8(17) . . . . ?
B4 C175 C176 C177 -176.1(15) . . . . ?
B4 C175 C180 C179 176.1(15) . . . . ?

loop_
_exptl_oxdiff_crystal_face_indexfrac_h
_exptl_oxdiff_crystal_face_indexfrac_k
_exptl_oxdiff_crystal_face_indexfrac_l
_exptl_oxdiff_crystal_face_x
_exptl_oxdiff_crystal_face_y
_exptl_oxdiff_crystal_face_z
0.9999 0.0005 -0.0004 0.0176 0.0623 -0.0407
-0.9999 -0.0005 0.0004 -0.0176 -0.0623 0.0407
-0.9999 -1.0007 -1.9986 0.0171 0.0415 0.1140
0.9999 1.0007 1.9986 -0.0171 -0.0415 -0.1140
0.0004 -1.0004 0.0002 -0.0634 0.0463 0.0019
-0.0004 1.0004 -0.0002 0.0634 -0.0463 -0.0019
-1.0005 1.0000 -0.9993 0.0948 -0.0799 0.0745
2.0006 -0.9997 1.9985 -0.1263 0.1135 -0.1509
-0.9997 -1.0008 -0.9990 -0.0319 0.0127 0.0783
0.9997 1.0008 0.9990 0.0319 -0.0127 -0.0783
-0.9990 -1.0011 1.9998 -0.1791 -0.0735 -0.0288
0.9990 1.0011 -1.9998 0.1791 0.0735 0.0288
-0.9999 0.9997 1.9995 -0.0523 -0.1661 -0.0327

loop_
_smtbx_masks_void_nr
_smtbx_masks_void_average_x
_smtbx_masks_void_average_y
_smtbx_masks_void_average_z
_smtbx_masks_void_volume
_smtbx_masks_void_count_electrons
_smtbx_masks_void_content
1 -0.737 -0.895 0.221 4467.4 1116.1 '4 BPh4'
